data_7051673
loop_
_publ_author_name
'Quarez, Eric'
'Mentr\'e, Olivier'
'Oumellal, Yassine'
'Masquelier, Christian'

_publ_section_title
;
 Crystal structures of new silver ion conductors Ag7Fe3(X2O7)4 (X = P,
 As)
;
_journal_issue 5
_journal_name_full 'New Journal of Chemistry'
_journal_page_first 998
_journal_paper_doi 10.1039/b819846b
_journal_volume 33
_journal_year 2009
_chemical_formula_sum 'Ag7 As8 Fe3 O28'
_chemical_formula_weight 1970
_chemical_name_systematic ' ?'
_space_group_IT_number 14
_symmetry_cell_setting monoclinic
_symmetry_space_group_name_Hall '-P 2ybc'
_symmetry_space_group_name_H-M 'P 1 21/c 1'
_audit_creation_method 'Jana2000 Version : 22/12/2005'
_cell_angle_alpha 90
_cell_angle_beta 93.317(2)
_cell_angle_gamma 90
_cell_formula_units_Z 4
_cell_length_a 9.9139(14)
_cell_length_b 8.6068(12)
_cell_length_c 28.904(4)
_cell_measurement_temperature 100
_cell_volume 2462.2(6)
_computing_publication_material '(Jana2000; Petricek and Dusek, 2000)'
_computing_structure_refinement '(Jana2000; Petricek and Dusek, 2000)'
_diffrn_ambient_temperature 100
_diffrn_measured_fraction_theta_full 0.95
_diffrn_measurement_device_type 'BRUKER SMART CCD 1K'
_diffrn_radiation_monochromator graphite
_diffrn_radiation_source 'fine-focus sealed tube'
_diffrn_radiation_type 'Mo K\a'
_diffrn_radiation_wavelength 0.71069
_diffrn_reflns_av_R_equivalents 0.0485
_diffrn_reflns_av_sigmaI/netI 0.0435
_diffrn_reflns_limit_h_max 13
_diffrn_reflns_limit_h_min -13
_diffrn_reflns_limit_k_max 11
_diffrn_reflns_limit_k_min -11
_diffrn_reflns_limit_l_max 38
_diffrn_reflns_limit_l_min -38
_diffrn_reflns_number 19136
_diffrn_reflns_theta_full 28.15
_diffrn_reflns_theta_max 28.65
_diffrn_reflns_theta_min 2.43
_exptl_absorpt_coefficient_mu 17.945
_exptl_absorpt_correction_type none
_exptl_crystal_colour yellow
_exptl_crystal_density_diffrn 5.3128
_exptl_crystal_description plate-like
_exptl_crystal_F_000 3579
_exptl_crystal_size_max 0.17
_exptl_crystal_size_mid 0.15
_exptl_crystal_size_min 0.15
_exptl_crystal_size_rad 90
_refine_diff_density_max 1.87
_refine_diff_density_min -0.90
_refine_ls_extinction_coef 0.084(2)
_refine_ls_extinction_method 'B-C type 1 Gaussian isotropic (Becker & Coppens, 1974)'
_refine_ls_goodness_of_fit_gt 1.82
_refine_ls_goodness_of_fit_ref 1.82
_refine_ls_number_parameters 380
_refine_ls_number_reflns 4377
_refine_ls_R_factor_all 0.0409
_refine_ls_R_factor_gt 0.0409
_refine_ls_shift/su_max 0.0024
_refine_ls_shift/su_mean 0.0002
_refine_ls_structure_factor_coef F
_refine_ls_weighting_scheme unit
_refine_ls_wR_factor_gt 0.0410
_refine_ls_wR_factor_ref 0.0410
_reflns_number_gt 4377
_reflns_number_total 5812
_reflns_threshold_expression I>3\s(I)
_cod_data_source_file b819846b.txt
_cod_data_source_block 1
_cod_depositor_comments
;
The following automatic conversions were performed:
'_exptl_absorpt_correction_type' value 'None' changed to 'none' according
to '/home/saulius/struct/CIF-dictionaries/cif_core.dic' dictionary named
'cif_core.dic' version 2.4.1 from 2010-06-29.

Automatic conversion script
Id: cif_fix_enum 1527 2010-12-29 10:47:43Z saulius 
;
_cod_original_cell_volume 2462.1(6)
_cod_original_sg_symbol_Hall '-P 2ycb'
_cod_database_code 7051673

loop_
_symmetry_equiv_pos_site_id
_symmetry_equiv_pos_as_xyz
1 x,y,z
2 -x,1/2+y,1/2-z
3 -x,-y,-z
4 x,1/2-y,1/2+z

loop_
_atom_site_label
_atom_site_type_symbol
_atom_site_fract_x
_atom_site_fract_y
_atom_site_fract_z
_atom_site_adp_type
_atom_site_U_iso_or_equiv
_atom_site_symmetry_multiplicity
_atom_site_occupancy
_atom_site_calc_flag
_atom_site_refinement_flags
_atom_site_disorder_assembly
_atom_site_disorder_group
Ag1a Ag 0.48612(8) 0.13234(10) 0.05239(3) Uani 0.0090(2) 4 1 d . . .
Ag1b Ag 1.00671(9) -0.63919(10) -0.05821(3) Uani 0.0119(2) 4 1 d . . .
Ag2b Ag 0.22841(10) 0.08329(11) 0.14210(3) Uani 0.0135(3) 4 0.955(11) d . . .
Ag2a Ag 0.24026(10) 0.10216(10) 0.35093(3) Uani 0.0144(3) 4 0.993(4) d . . .
Ag3b Ag -0.21997(11) 0.19339(12) 0.31273(4) Uani 0.0238(3) 4 0.948(5) d . . .
Ag3a Ag 0.75814(11) 0.15250(14) 0.16910(4) Uani 0.0226(3) 4 0.902(4) d . . .
Ag4a Ag 0.45805(11) 0.35479(13) 0.14929(3) Uani 0.0220(3) 4 0.963(5) d . . .
Ag4b Ag 0.0398(8) 0.1302(11) 0.8529(2) Uani 0.071(3) 4 0.239(6) d . . .
Fe1 Fe 0.24924(16) 0.34507(16) 0.25059(5) Uani 0.0046(3) 4 1 d . . .
Fe2a Fe 0.43017(15) -0.27983(17) 0.06539(5) Uani 0.0044(4) 4 1 d . . .
Fe2b Fe 0.93030(15) 0.22051(17) 0.06444(5) Uani 0.0041(4) 4 1 d . . .
As1a As 0.54593(11) 0.52849(13) 0.24359(4) Uani 0.0052(3) 4 1 d . . .
As1b As -0.05242(11) 0.51664(13) 0.25641(4) Uani 0.0054(3) 4 1 d . . .
As2a As 0.47480(11) 0.39758(13) 0.33689(4) Uani 0.0045(3) 4 1 d . . .
As2b As 0.02970(11) 0.39208(13) 0.16408(4) Uani 0.0052(3) 4 1 d . . .
As3a As 0.74140(11) -0.09622(12) 0.05887(4) Uani 0.0043(3) 4 1 d . . .
As3b As 0.76036(11) -0.40703(12) -0.05713(4) Uani 0.0039(3) 4 1 d . . .
As4a As 0.16467(10) -0.04486(12) 0.03494(4) Uani 0.0036(3) 4 1 d . . .
As4b As 0.66360(11) -0.54593(12) 0.03621(4) Uani 0.0039(3) 4 1 d . . .
O1a O 0.6205(7) 0.4593(9) 0.1979(3) Uani 0.007(2) 4 1 d . . .
O1b O -0.1279(8) 0.4451(9) 0.3011(3) Uani 0.008(2) 4 1 d . . .
O2a O 0.6060(7) 0.6980(9) 0.2645(3) Uani 0.007(2) 4 1 d . . .
O2b O 0.1187(8) 0.5239(9) 0.2626(3) Uani 0.009(2) 4 1 d . . .
O3a O 0.3752(7) 0.5290(9) 0.2363(3) Uani 0.010(2) 4 1 d . . .
O3b O -0.1162(8) 0.6840(9) 0.2349(3) Uani 0.009(2) 4 1 d . . .
O4a O 0.5797(7) 0.3977(9) 0.2899(3) Uani 0.009(2) 4 1 d . . .
O4b O -0.0791(7) 0.3829(9) 0.2100(2) Uani 0.007(2) 4 1 d . . .
O5b O 0.3151(7) 0.3531(9) 0.3170(2) Uani 0.0053(19) 4 1 d . . .
O5a O 0.1867(7) 0.3423(9) 0.1836(3) Uani 0.008(2) 4 1 d . . .
O6a O 0.4765(8) 0.5736(10) 0.3597(3) Uiso 0.0119(16) 4 1 d . . .
O6b O 0.0258(8) 0.5710(10) 0.1432(3) Uiso 0.0116(16) 4 1 d . . .
O7a O 0.5429(8) 0.2492(9) 0.3665(2) Uani 0.008(2) 4 1 d . . .
O7b O -0.0380(8) 0.2445(9) 0.1324(3) Uani 0.009(2) 4 1 d . . .
O8b O 0.7712(7) 0.0858(9) 0.0767(3) Uiso 0.0068(14) 4 1 d . . .
O8a O 0.7304(7) -0.5882(9) -0.0758(2) Uiso 0.0066(14) 4 1 d . . .
O9a O 0.5745(7) -0.1253(9) 0.0513(3) Uani 0.007(2) 4 1 d . . .
O9b O 0.9277(7) -0.3793(9) -0.0503(3) Uani 0.007(2) 4 1 d . . .
O10b O 0.8182(7) -0.2343(9) 0.0895(2) Uani 0.007(2) 4 1 d . . .
O10a O 0.6813(8) -0.2696(9) -0.0890(3) Uani 0.007(2) 4 1 d . . .
O11a O 0.1998(8) 0.1057(9) -0.0026(3) Uani 0.008(2) 4 1 d . . .
O11b O 0.6992(7) -0.3946(9) -0.0013(2) Uiso 0.0056(14) 4 1 d . . .
O12a O 0.0974(7) -0.1939(9) 0.0042(3) Uani 0.007(2) 4 1 d . . .
O12b O 0.5955(7) -0.6905(9) 0.0041(2) Uiso 0.0059(14) 4 1 d . . .
O13b O 0.3080(7) -0.0904(9) 0.0647(2) Uiso 0.0061(14) 4 1 d . . .
O13a O 0.8069(8) -0.5928(9) 0.0659(3) Uiso 0.0087(15) 4 1 d . . .
O14b O 0.0562(7) 0.0349(9) 0.0705(3) Uiso 0.0073(14) 4 1 d . . .
O14a O 0.5544(7) -0.4686(9) 0.0713(3) Uiso 0.0071(14) 4 1 d . . .

loop_
_atom_site_aniso_label
_atom_site_aniso_type_symbol
_atom_site_aniso_U_11
_atom_site_aniso_U_22
_atom_site_aniso_U_33
_atom_site_aniso_U_12
_atom_site_aniso_U_13
_atom_site_aniso_U_23
Ag1a Ag 0.0108(4) 0.0057(4) 0.0109(4) 0.0013(3) 0.0045(3) 0.0033(3)
Ag1b Ag 0.0127(4) 0.0076(4) 0.0161(4) 0.0032(3) 0.0069(3) 0.0054(3)
Ag2b Ag 0.0231(5) 0.0109(5) 0.0070(4) 0.0035(4) 0.0063(3) 0.0033(3)
Ag2a Ag 0.0235(5) 0.0114(5) 0.0090(4) -0.0065(3) 0.0081(3) -0.0049(3)
Ag3b Ag 0.0186(6) 0.0084(5) 0.0424(7) 0.0029(4) -0.0150(4) -0.0060(4)
Ag3a Ag 0.0186(6) 0.0283(7) 0.0197(6) -0.0143(4) -0.0097(4) 0.0149(5)
Ag4a Ag 0.0264(6) 0.0236(6) 0.0144(5) 0.0035(4) -0.0114(4) -0.0106(4)
Ag4b Ag 0.075(5) 0.089(6) 0.044(4) 0.003(5) -0.026(3) -0.031(4)
Fe1 Fe 0.0064(6) 0.0048(6) 0.0024(6) -0.0001(6) -0.0011(5) -0.0009(6)
Fe2a Fe 0.0063(7) 0.0046(7) 0.0022(6) -0.0004(5) 0.0005(5) -0.0005(5)
Fe2b Fe 0.0062(7) 0.0038(7) 0.0023(6) 0.0001(5) 0.0003(5) -0.0002(5)
As1a As 0.0067(5) 0.0062(5) 0.0026(5) -0.0013(4) 0.0002(4) 0.0005(4)
As1b As 0.0065(5) 0.0063(5) 0.0034(5) 0.0010(4) 0.0001(4) -0.0013(4)
As2a As 0.0065(5) 0.0046(5) 0.0023(4) 0.0004(4) -0.0003(4) 0.0005(4)
As2b As 0.0072(5) 0.0061(5) 0.0023(4) 0.0003(4) 0.0002(4) -0.0001(4)
As3a As 0.0059(5) 0.0035(5) 0.0035(4) -0.0001(4) 0.0014(4) 0.0001(4)
As3b As 0.0057(5) 0.0036(5) 0.0025(4) -0.0003(4) 0.0001(4) 0.0004(4)
As4a As 0.0048(5) 0.0033(5) 0.0027(4) 0.0000(4) -0.0002(4) -0.0004(4)
As4b As 0.0058(5) 0.0033(5) 0.0025(4) 0.0005(4) 0.0000(4) -0.0003(4)
O1a O 0.006(3) 0.010(4) 0.006(3) -0.005(3) 0.003(3) 0.001(3)
O1b O 0.010(4) 0.006(3) 0.010(4) -0.002(3) 0.007(3) -0.005(3)
O2a O 0.007(3) 0.004(3) 0.008(3) -0.002(3) 0.000(3) 0.001(3)
O2b O 0.006(3) 0.013(4) 0.006(3) 0.000(3) -0.002(3) 0.002(3)
O3a O 0.003(3) 0.013(4) 0.013(4) -0.001(3) -0.004(3) 0.001(3)
O3b O 0.013(4) 0.010(4) 0.003(3) 0.003(3) -0.002(3) 0.002(3)
O4a O 0.009(3) 0.010(4) 0.006(3) -0.002(3) -0.002(3) 0.001(3)
O4b O 0.008(3) 0.010(4) 0.004(3) -0.002(3) 0.002(3) -0.003(3)
O5b O 0.004(3) 0.009(3) 0.004(3) 0.001(3) 0.002(3) 0.004(3)
O5a O 0.008(3) 0.008(4) 0.007(3) 0.005(3) 0.003(3) -0.002(3)
O7a O 0.015(4) 0.005(3) 0.004(3) 0.001(3) -0.004(3) 0.002(3)
O7b O 0.016(4) 0.004(3) 0.006(3) 0.001(3) -0.001(3) 0.002(3)
O9a O 0.006(3) 0.005(3) 0.011(4) 0.000(3) 0.001(3) 0.001(3)
O9b O 0.004(3) 0.007(4) 0.010(3) -0.001(3) 0.002(3) 0.003(3)
O10b O 0.009(3) 0.009(4) 0.003(3) 0.001(3) 0.001(3) 0.003(3)
O10a O 0.010(4) 0.004(3) 0.008(3) 0.001(3) 0.001(3) 0.001(3)
O11a O 0.017(4) 0.002(3) 0.005(3) 0.000(3) 0.006(3) 0.000(3)
O12a O 0.007(3) 0.008(3) 0.006(3) -0.004(3) -0.003(3) -0.002(3)

loop_
_atom_type_symbol
_atom_type_scat_dispersion_real
_atom_type_scat_dispersion_imag
_atom_type_scat_source
_atom_type_scat_Cromer_Mann_a1
_atom_type_scat_Cromer_Mann_b1
_atom_type_scat_Cromer_Mann_a2
_atom_type_scat_Cromer_Mann_b2
_atom_type_scat_Cromer_Mann_a3
_atom_type_scat_Cromer_Mann_b3
_atom_type_scat_Cromer_Mann_a4
_atom_type_scat_Cromer_Mann_b4
_atom_type_scat_Cromer_Mann_c
O 0.011 0.006 'International Tables Vol C Tables 4.2.6.8 and 6.1.1.4' 3.0485 13.2771 2.2868 5.7011 1.5463 0.3239 0.867 32.908901 0.2508
As 0.050 2.006 'International Tables Vol C Tables 4.2.6.8 and 6.1.1.4' 16.6723 2.6345 6.0701 0.2647 3.4313 12.9479 4.2779 47.797199 2.531
Fe 0.346 0.844 'International Tables Vol C Tables 4.2.6.8 and 6.1.1.4' 11.7695 4.7611 7.3573 0.3072 3.5222 15.3535 2.3045 76.880501 1.0369
Ag -0.897 1.102 'International Tables Vol C Tables 4.2.6.8 and 6.1.1.4' 19.2808 0.6446 16.688499 7.4726 4.8045 24.6605 1.0463 99.815598 5.179

loop_
_geom_angle_atom_site_label_1
_geom_angle_atom_site_label_2
_geom_angle_atom_site_label_3
_geom_angle_site_symmetry_1
_geom_angle_site_symmetry_2
_geom_angle_site_symmetry_3
_geom_angle
_geom_angle_publ_flag
O6a Ag1a O8b 2_645 . . 69.8(2) yes
O6a Ag1a O9a 2_645 . . 78.5(3) yes
O6a Ag1a O10a 2_645 . 3_655 73.8(3) yes
O6a Ag1a O12b 2_645 . 1_565 131.1(2) yes
O6a Ag1a O13b 2_645 . . 77.6(2) yes
O8b Ag1a O9a . . . 61.4(2) yes
O8b Ag1a O10a . . 3_655 131.8(2) yes
O8b Ag1a O12b . . 1_565 76.1(2) yes
O8b Ag1a O13b . . . 121.1(2) yes
O9a Ag1a O10a . . 3_655 138.3(3) yes
O9a Ag1a O12b . . 1_565 114.2(3) yes
O9a Ag1a O13b . . . 64.9(2) yes
O10a Ag1a O12b 3_655 . 1_565 107.6(3) yes
O10a Ag1a O13b 3_655 . . 79.0(2) yes
O12b Ag1a O13b 1_565 . . 151.3(2) yes
O6b Ag1b O8a 3_655 . . 73.6(2) yes
O6b Ag1b O9b 3_655 . . 81.4(3) yes
O6b Ag1b O10b 3_655 . 3_745 77.5(3) yes
O6b Ag1b O12a 3_655 . 3_645 137.4(3) yes
O6b Ag1b O13a 3_655 . 3_745 78.5(2) yes
O8a Ag1b O9b . . . 63.0(2) yes
O8a Ag1b O10b . . 3_745 139.8(2) yes
O8a Ag1b O12a . . 3_645 76.0(2) yes
O8a Ag1b O13a . . 3_745 122.0(2) yes
O9b Ag1b O10b . . 3_745 138.4(3) yes
O9b Ag1b O12a . . 3_645 110.1(3) yes
O9b Ag1b O13a . . 3_745 63.3(2) yes
O10b Ag1b O12a 3_745 . 3_645 109.8(3) yes
O10b Ag1b O13a 3_745 . 3_745 77.5(3) yes
O12a Ag1b O13a 3_645 . 3_745 143.8(2) yes
O1b Ag2b O5a 2_545 . . 91.6(3) yes
O1b Ag2b O6a 2_545 . 2_645 118.2(2) yes
O1b Ag2b O7b 2_545 . . 83.7(2) yes
O1b Ag2b O10a 2_545 . 3_655 169.7(3) yes
O1b Ag2b O13b 2_545 . . 116.2(2) yes
O1b Ag2b O14b 2_545 . . 101.0(2) yes
O5a Ag2b O6a . . 2_645 102.7(2) yes
O5a Ag2b O7b . . . 58.4(2) yes
O5a Ag2b O10a . . 3_655 78.3(2) yes
O5a Ag2b O13b . . . 151.8(2) yes
O5a Ag2b O14b . . . 112.8(2) yes
O6a Ag2b O7b 2_645 . . 153.0(2) yes
O6a Ag2b O10a 2_645 . 3_655 66.6(2) yes
O6a Ag2b O13b 2_645 . . 69.4(2) yes
O6a Ag2b O14b 2_645 . . 125.6(2) yes
O7b Ag2b O10a . . 3_655 89.4(2) yes
O7b Ag2b O13b . . . 117.1(2) yes
O7b Ag2b O14b . . . 58.0(2) yes
O10a Ag2b O13b 3_655 . . 73.8(2) yes
O10a Ag2b O14b 3_655 . . 81.6(2) yes
O13b Ag2b O14b . . . 59.7(2) yes
O1a Ag2a O3b 2_645 . 2_545 81.0(2) yes
O1a Ag2a O4b 2_645 . 2_545 68.3(2) yes
O1a Ag2a O5b 2_645 . . 91.0(2) yes
O1a Ag2a O6b 2_645 . 2_545 126.6(2) yes
O1a Ag2a O10b 2_645 . 2_655 158.9(3) yes
O1a Ag2a O13a 2_645 . 2_655 108.1(2) yes
O3b Ag2a O4b 2_545 . 2_545 56.1(2) yes
O3b Ag2a O5b 2_545 . . 63.9(2) yes
O3b Ag2a O6b 2_545 . 2_545 72.3(2) yes
O3b Ag2a O10b 2_545 . 2_655 112.9(2) yes
O3b Ag2a O13a 2_545 . 2_655 140.7(2) yes
O4b Ag2a O5b 2_545 . . 118.4(2) yes
O4b Ag2a O6b 2_545 . 2_545 58.4(2) yes
O4b Ag2a O10b 2_545 . 2_655 132.3(2) yes
O4b Ag2a O13a 2_545 . 2_655 90.9(2) yes
O5b Ag2a O6b . . 2_545 115.4(2) yes
O5b Ag2a O10b . . 2_655 82.0(2) yes
O5b Ag2a O13a . . 2_655 149.7(2) yes
O6b Ag2a O10b 2_545 . 2_655 74.0(3) yes
O6b Ag2a O13a 2_545 . 2_655 72.0(2) yes
O10b Ag2a O13a 2_655 . 2_655 71.7(2) yes
O1b Ag3b O2b . . 2_545 101.7(2) yes
O1b Ag3b O3a . . 2_545 132.0(3) yes
O1b Ag3b O4a . . 1_455 69.9(2) yes
O1b Ag3b O6b . . 2_545 99.6(3) yes
O1b Ag3b O7a . . 1_455 104.6(2) yes
O2b Ag3b O3a 2_545 . 2_545 60.4(2) yes
O2b Ag3b O4a 2_545 . 1_455 115.6(2) yes
O2b Ag3b O6b 2_545 . 2_545 83.0(2) yes
O2b Ag3b O7a 2_545 . 1_455 144.8(2) yes
O3a Ag3b O4a 2_545 . 1_455 79.0(2) yes
O3a Ag3b O6b 2_545 . 2_545 119.3(3) yes
O3a Ag3b O7a 2_545 . 1_455 84.6(2) yes
O4a Ag3b O6b 1_455 . 2_545 159.7(2) yes
O4a Ag3b O7a 1_455 . 1_455 54.7(2) yes
O6b Ag3b O7a 2_545 . 1_455 114.8(2) yes
O2b Ag3a O4b 2_645 . 1_655 74.8(2) yes
O2b Ag3a O5b 2_645 . 2_645 65.7(2) yes
O2b Ag3a O6a 2_645 . 2_645 122.5(3) yes
O2b Ag3a O7b 2_645 . 1_655 96.1(2) yes
O2b Ag3a O8b 2_645 . . 128.6(2) yes
O4b Ag3a O5b 1_655 . 2_645 140.3(2) yes
O4b Ag3a O6a 1_655 . 2_645 146.7(2) yes
O4b Ag3a O7b 1_655 . 1_655 58.9(2) yes
O4b Ag3a O8b 1_655 . . 120.3(2) yes
O5b Ag3a O6a 2_645 . 2_645 62.8(2) yes
O5b Ag3a O7b 2_645 . 1_655 127.0(2) yes
O5b Ag3a O8b 2_645 . . 88.5(2) yes
O6a Ag3a O7b 2_645 . 1_655 135.1(3) yes
O6a Ag3a O8b 2_645 . . 73.5(2) yes
O7b Ag3a O8b 1_655 . . 64.0(2) yes
O1a Ag4a O2a . . 2_645 80.6(2) yes
O1a Ag4a O5a . . . 116.1(2) yes
O1a Ag4a O6a . . 2_645 105.5(3) yes
O1a Ag4a O10a . . 3_655 168.6(3) yes
O1a Ag4a O14a . . 1_565 91.1(2) yes
O2a Ag4a O5a 2_645 . . 56.4(2) yes
O2a Ag4a O6a 2_645 . 2_645 73.5(2) yes
O2a Ag4a O10a 2_645 . 3_655 110.5(2) yes
O2a Ag4a O14a 2_645 . 1_565 171.7(2) yes
O5a Ag4a O6a . . 2_645 104.3(2) yes
O5a Ag4a O10a . . 3_655 73.7(2) yes
O5a Ag4a O14a . . 1_565 128.9(2) yes
O6a Ag4a O10a 2_645 . 3_655 76.2(3) yes
O6a Ag4a O14a 2_645 . 1_565 108.8(2) yes
O10a Ag4a O14a 3_655 . 1_565 77.8(2) yes
O1b Ag4b O5b 4_555 . 4_555 115.8(4) yes
O1b Ag4b O6b 4_555 . 3_566 97.6(4) yes
O1b Ag4b O10b 4_555 . 3_656 170.0(5) yes
O1b Ag4b O14b 4_555 . 3_556 96.1(4) yes
O5b Ag4b O6b 4_555 . 3_566 101.5(4) yes
O5b Ag4b O10b 4_555 . 3_656 72.5(3) yes
O5b Ag4b O14b 4_555 . 3_556 130.6(4) yes
O6b Ag4b O10b 3_566 . 3_656 74.5(4) yes
O6b Ag4b O14b 3_566 . 3_556 110.9(4) yes
O10b Ag4b O14b 3_656 . 3_556 81.3(3) yes
O2a Fe1 O2b 2_645 . . 171.1(3) yes
O2a Fe1 O3a 2_645 . . 89.5(3) yes
O2a Fe1 O3b 2_645 . 2_545 95.7(3) yes
O2a Fe1 O5b 2_645 . . 91.9(3) yes
O2a Fe1 O5a 2_645 . . 88.1(3) yes
O2b Fe1 O3a . . . 81.6(3) yes
O2b Fe1 O3b . . 2_545 93.1(3) yes
O2b Fe1 O5b . . . 89.2(3) yes
O2b Fe1 O5a . . . 90.6(3) yes
O3a Fe1 O3b . . 2_545 174.8(3) yes
O3a Fe1 O5b . . . 89.9(3) yes
O3a Fe1 O5a . . . 88.4(3) yes
O3b Fe1 O5b 2_545 . . 90.3(3) yes
O3b Fe1 O5a 2_545 . . 91.4(3) yes
O5b Fe1 O5a . . . 178.3(3) yes
O7a Fe2a O8a 2_645 . 3_645 89.1(3) yes
O7a Fe2a O9a 2_645 . . 93.5(3) yes
O7a Fe2a O12b 2_645 . 3_645 179.5(3) yes
O7a Fe2a O13b 2_645 . . 87.4(3) yes
O7a Fe2a O14a 2_645 . . 88.3(3) yes
O8a Fe2a O9a 3_645 . . 172.3(3) yes
O8a Fe2a O12b 3_645 . 3_645 91.3(3) yes
O8a Fe2a O13b 3_645 . . 88.7(3) yes
O8a Fe2a O14a 3_645 . . 91.0(3) yes
O9a Fe2a O12b . . 3_645 86.2(3) yes
O9a Fe2a O13b . . . 84.2(3) yes
O9a Fe2a O14a . . . 96.4(3) yes
O12b Fe2a O13b 3_645 . . 93.0(3) yes
O12b Fe2a O14a 3_645 . . 91.3(3) yes
O13b Fe2a O14a . . . 175.7(3) yes
O7b Fe2b O8b 1_655 . . 88.1(3) yes
O7b Fe2b O9b 1_655 . 3_755 93.3(3) yes
O7b Fe2b O12a 1_655 . 3_655 178.6(3) yes
O7b Fe2b O13a 1_655 . 1_565 87.6(3) yes
O7b Fe2b O14b 1_655 . 1_655 86.3(3) yes
O8b Fe2b O9b . . 3_755 172.3(3) yes
O8b Fe2b O12a . . 3_655 92.6(3) yes
O8b Fe2b O13a . . 1_565 88.5(3) yes
O8b Fe2b O14b . . 1_655 90.9(3) yes
O9b Fe2b O12a 3_755 . 3_655 86.2(3) yes
O9b Fe2b O13a 3_755 . 1_565 84.0(3) yes
O9b Fe2b O14b 3_755 . 1_655 96.8(3) yes
O12a Fe2b O13a 3_655 . 1_565 93.6(3) yes
O12a Fe2b O14b 3_655 . 1_655 92.5(3) yes
O13a Fe2b O14b 1_565 . 1_655 173.9(3) yes
O1a As1a O2a . . . 115.7(4) yes
O1a As1a O3a . . . 112.9(4) yes
O1a As1a O4a . . . 107.5(4) yes
O2a As1a O3a . . . 112.0(4) yes
O2a As1a O4a . . . 103.5(4) yes
O3a As1a O4a . . . 103.9(4) yes
O1b As1b O2b . . . 115.3(4) yes
O1b As1b O3b . . . 115.6(4) yes
O1b As1b O4b . . . 107.2(4) yes
O2b As1b O3b . . . 111.1(4) yes
O2b As1b O4b . . . 102.0(4) yes
O3b As1b O4b . . . 103.9(3) yes
O4a As2a O5b . . . 108.7(3) yes
O4a As2a O6a . . . 108.4(4) yes
O4a As2a O7a . . . 99.1(4) yes
O5b As2a O6a . . . 109.3(4) yes
O5b As2a O7a . . . 110.2(4) yes
O6a As2a O7a . . . 120.4(4) yes
O4b As2b O5a . . . 109.4(3) yes
O4b As2b O6b . . . 108.3(4) yes
O4b As2b O7b . . . 97.7(4) yes
O5a As2b O6b . . . 111.2(4) yes
O5a As2b O7b . . . 108.8(4) yes
O6b As2b O7b . . . 120.3(4) yes
O8b As3a O9a . . . 109.7(4) yes
O8b As3a O10b . . . 116.4(4) yes
O8b As3a O11a . . 3_655 105.5(4) yes
O9a As3a O10b . . . 112.7(4) yes
O9a As3a O11a . . 3_655 104.5(4) yes
O10b As3a O11a . . 3_655 107.2(4) yes
O8a As3b O9b . . . 109.1(4) yes
O8a As3b O10a . . . 114.5(4) yes
O8a As3b O11b . . . 106.8(4) yes
O9b As3b O10a . . . 113.3(4) yes
O9b As3b O11b . . . 106.0(3) yes
O10a As3b O11b . . . 106.7(4) yes
O11a As4a O12a . . . 109.2(4) yes
O11a As4a O13b . . . 107.6(4) yes
O11a As4a O14b . . . 103.6(4) yes
O12a As4a O13b . . . 113.3(4) yes
O12a As4a O14b . . . 112.8(4) yes
O13b As4a O14b . . . 109.7(4) yes
O11b As4b O12b . . . 107.5(3) yes
O11b As4b O13a . . . 107.7(4) yes
O11b As4b O14a . . . 104.0(4) yes
O12b As4b O13a . . . 114.3(4) yes
O12b As4b O14a . . . 112.3(4) yes
O13a As4b O14a . . . 110.4(4) yes
Ag2a O1a Ag4a 2_655 . . 104.7(3) yes
Ag2a O1a As1a 2_655 . . 126.0(4) yes
Ag2a O1a O2a 2_655 . . 94.7(3) yes
Ag2a O1a O3a 2_655 . . 132.3(3) yes
Ag2a O1a O4a 2_655 . . 142.6(3) yes
Ag4a O1a As1a . . . 107.6(4) yes
Ag4a O1a O2a . . . 130.5(3) yes
Ag4a O1a O3a . . . 74.2(3) yes
Ag4a O1a O4a . . . 112.5(3) yes
O2a O1a O3a . . . 59.6(3) yes
O2a O1a O4a . . . 57.9(3) yes
O3a O1a O4a . . . 58.7(3) yes
Ag2b O1b Ag3b 2_555 . . 100.6(3) yes
Ag2b O1b Ag4b 2_555 . 4_554 90.4(3) yes
Ag2b O1b As1b 2_555 . . 126.9(4) yes
Ag2b O1b O2b 2_555 . . 125.2(3) yes
Ag2b O1b O3b 2_555 . . 98.3(3) yes
Ag2b O1b O4a 2_555 . 1_455 71.5(3) yes
Ag2b O1b O4b 2_555 . . 152.8(4) yes
Ag3b O1b Ag4b . . 4_554 85.4(3) yes
Ag3b O1b As1b . . . 130.2(4) yes
Ag3b O1b O2b . . . 128.4(3) yes
Ag3b O1b O3b . . . 142.3(3) yes
Ag3b O1b O4a . . 1_455 60.2(2) yes
Ag3b O1b O4b . . . 92.8(3) yes
Ag4b O1b As1b 4_554 . . 106.0(4) yes
Ag4b O1b O2b 4_554 . . 73.2(3) yes
Ag4b O1b O3b 4_554 . . 126.9(4) yes
Ag4b O1b O4a 4_554 . 1_455 135.8(4) yes
Ag4b O1b O4b 4_554 . . 114.4(4) yes
As1b O1b O4a . . 1_455 117.2(4) yes
O2b O1b O3b . . . 59.1(3) yes
O2b O1b O4a . . 1_455 149.8(4) yes
O2b O1b O4b . . . 57.8(3) yes
O3b O1b O4a . . 1_455 96.1(3) yes
O3b O1b O4b . . . 58.4(3) yes
O4a O1b O4b 1_455 . . 95.5(3) yes
Ag4a O2a Fe1 2_655 . 2_655 95.0(3) yes
Ag4a O2a As1a 2_655 . . 128.1(4) yes
Ag4a O2a O1a 2_655 . . 159.2(3) yes
Ag4a O2a O3a 2_655 . . 105.9(3) yes
Ag4a O2a O3a 2_655 . 2_655 64.2(2) yes
Ag4a O2a O3b 2_655 . 1_655 121.3(3) yes
Ag4a O2a O4a 2_655 . . 100.3(3) yes
Ag4a O2a O4a 2_655 . 2_655 91.5(3) yes
Ag4a O2a O5b 2_655 . 2_655 124.6(3) yes
Ag4a O2a O5a 2_655 . 2_655 61.5(2) yes
Fe1 O2a As1a 2_655 . . 136.4(4) yes
Fe1 O2a O1a 2_655 . . 104.4(3) yes
Fe1 O2a O3a 2_655 . . 149.3(4) yes
Fe1 O2a O3a 2_655 . 2_655 46.5(2) yes
Fe1 O2a O4a 2_655 . . 138.9(4) yes
Fe1 O2a O4a 2_655 . 2_655 87.0(3) yes
Fe1 O2a O5a 2_655 . 2_655 46.2(2) yes
As1a O2a O3a . . 2_655 152.6(4) yes
As1a O2a O3b . . 1_655 100.3(4) yes
As1a O2a O4a . . 2_655 96.8(3) yes
As1a O2a O5b . . 2_655 102.6(4) yes
As1a O2a O5a . . 2_655 145.5(4) yes
O1a O2a O3a . . . 59.7(3) yes
O1a O2a O3a . . 2_655 135.6(4) yes
O1a O2a O3b . . 1_655 71.7(3) yes
O1a O2a O4a . . . 60.0(3) yes
O1a O2a O4a . . 2_655 96.7(3) yes
O1a O2a O5b . . 2_655 75.6(3) yes
O1a O2a O5a . . 2_655 129.1(3) yes
O3a O2a O3a . . 2_655 124.8(3) yes
O3a O2a O3b . . 1_655 131.4(3) yes
O3a O2a O4a . . . 59.4(3) yes
O3a O2a O4a . . 2_655 70.6(3) yes
O3a O2a O5b . . 2_655 105.2(3) yes
O3a O2a O5a . . 2_655 164.2(4) yes
O3a O2a O3a 2_655 . . 124.8(3) yes
O3a O2a O3b 2_655 . 1_655 88.6(3) yes
O3a O2a O4a 2_655 . . 164.4(4) yes
O3a O2a O4a 2_655 . 2_655 56.4(3) yes
O3a O2a O5b 2_655 . 2_655 60.4(3) yes
O3a O2a O5a 2_655 . 2_655 60.6(3) yes
O3b O2a O4a 1_655 . . 98.5(3) yes
O3b O2a O4a 1_655 . 2_655 116.2(3) yes
O3b O2a O5b 1_655 . 2_655 58.1(2) yes
O3b O2a O5a 1_655 . 2_655 59.8(3) yes
O4a O2a O4a . . 2_655 130.0(3) yes
O4a O2a O5b . . 2_655 135.0(4) yes
O4a O2a O5a . . 2_655 111.2(3) yes
O4a O2a O4a 2_655 . . 130.0(3) yes
O4a O2a O5b 2_655 . 2_655 58.2(2) yes
O4a O2a O5a 2_655 . 2_655 117.0(3) yes
O5b O2a O5a 2_655 . 2_655 90.4(3) yes
Ag3b O2b Ag3a 2_555 . 2_655 101.4(3) yes
Ag3b O2b Fe1 2_555 . . 90.0(3) yes
Ag3b O2b As1b 2_555 . . 109.4(3) yes
Ag3b O2b O1b 2_555 . . 140.7(3) yes
Ag3b O2b O3a 2_555 . . 52.9(2) yes
Ag3b O2b O3b 2_555 . . 81.5(3) yes
Ag3b O2b O3b 2_555 . 2_545 122.3(3) yes
Ag3b O2b O4b 2_555 . . 94.3(3) yes
Ag3b O2b O5b 2_555 . . 115.3(3) yes
Ag3b O2b O5a 2_555 . . 64.1(2) yes
Ag3a O2b Fe1 2_655 . . 100.4(3) yes
Ag3a O2b As1b 2_655 . . 122.4(4) yes
Ag3a O2b O1b 2_655 . . 100.9(3) yes
Ag3a O2b O3a 2_655 . . 78.0(3) yes
Ag3a O2b O3b 2_655 . . 111.6(3) yes
Ag3a O2b O3b 2_655 . 2_545 115.2(3) yes
Ag3a O2b O4b 2_655 . . 160.7(4) yes
Ag3a O2b O5b 2_655 . . 60.5(2) yes
Ag3a O2b O5a 2_655 . . 137.3(3) yes
Fe1 O2b As1b . . . 126.2(4) yes
Fe1 O2b O1b . . . 117.1(4) yes
Fe1 O2b O3a . . . 49.5(2) yes
Fe1 O2b O3b . . . 147.9(4) yes
Fe1 O2b O4b . . . 90.7(3) yes
As1b O2b O3a . . . 157.5(4) yes
As1b O2b O3b . . 2_545 87.5(3) yes
As1b O2b O5b . . . 133.5(4) yes
As1b O2b O5a . . . 100.1(3) yes
O1b O2b O3a . . . 165.1(4) yes
O1b O2b O3b . . . 60.2(3) yes
O1b O2b O3b . . 2_545 75.0(3) yes
O1b O2b O4b . . . 59.8(3) yes
O1b O2b O5b . . . 103.8(3) yes
O1b O2b O5a . . . 115.4(3) yes
O3a O2b O3b . . . 134.2(4) yes
O3a O2b O3b . . 2_545 91.9(3) yes
O3a O2b O4b . . . 120.9(4) yes
O3a O2b O5b . . . 62.4(3) yes
O3a O2b O5a . . . 61.1(3) yes
O3b O2b O3b . . 2_545 119.6(3) yes
O3b O2b O4b . . . 59.5(3) yes
O3b O2b O5b . . . 161.9(4) yes
O3b O2b O5a . . . 105.7(3) yes
O3b O2b O3b 2_545 . . 119.6(3) yes
O3b O2b O4b 2_545 . . 63.8(3) yes
O3b O2b O5b 2_545 . . 58.4(3) yes
O3b O2b O5a 2_545 . . 58.6(3) yes
O4b O2b O5b . . . 122.1(4) yes
O4b O2b O5a . . . 60.3(3) yes
O5b O2b O5a . . . 88.5(3) yes
Ag3b O3a Fe1 2_555 . . 100.9(3) yes
Ag3b O3a As1a 2_555 . . 131.1(4) yes
Ag3b O3a O1a 2_555 . . 115.0(3) yes
Ag3b O3a O2a 2_555 . . 110.0(3) yes
Ag3b O3a O2a 2_555 . 2_645 127.2(3) yes
Ag3b O3a O2b 2_555 . . 66.8(2) yes
Ag3b O3a O4a 2_555 . . 168.6(4) yes
Ag3b O3a O5b 2_555 . . 127.9(3) yes
Ag3b O3a O5a 2_555 . . 69.4(2) yes
Fe1 O3a As1a . . . 125.6(4) yes
Fe1 O3a O1a . . . 117.6(4) yes
Fe1 O3a O2a . . . 146.3(4) yes
Fe1 O3a O2b . . . 48.9(2) yes
Fe1 O3a O4a . . . 90.4(3) yes
As1a O3a O2a . . 2_645 86.2(3) yes
As1a O3a O2b . . . 156.4(5) yes
As1a O3a O5b . . . 98.6(4) yes
As1a O3a O5a . . . 133.4(4) yes
O1a O3a O2a . . . 60.7(3) yes
O1a O3a O2a . . 2_645 74.0(3) yes
O1a O3a O2b . . . 164.7(4) yes
O1a O3a O4a . . . 60.1(3) yes
O1a O3a O5b . . . 115.8(3) yes
O1a O3a O5a . . . 103.1(3) yes
O2a O3a O2a . . 2_645 118.0(3) yes
O2a O3a O2b . . . 134.1(4) yes
O2a O3a O4a . . . 58.7(3) yes
O2a O3a O5b . . . 104.0(3) yes
O2a O3a O5a . . . 162.5(4) yes
O2a O3a O2a 2_645 . . 118.0(3) yes
O2a O3a O2b 2_645 . . 92.8(3) yes
O2a O3a O4a 2_645 . . 62.9(3) yes
O2a O3a O5b 2_645 . . 59.8(3) yes
O2a O3a O5a 2_645 . . 58.2(3) yes
O2b O3a O4a . . . 121.0(4) yes
O2b O3a O5b . . . 61.2(3) yes
O2b O3a O5a . . . 62.6(3) yes
O4a O3a O5b . . . 60.1(3) yes
O4a O3a O5a . . . 121.0(4) yes
O5b O3a O5a . . . 88.6(3) yes
Ag2a O3b Fe1 2_555 . 2_555 95.8(3) yes
Ag2a O3b As1b 2_555 . . 104.4(3) yes
Ag2a O3b O1b 2_555 . . 112.7(3) yes
Ag2a O3b O2a 2_555 . 1_455 84.1(2) yes
Ag2a O3b O2b 2_555 . . 116.6(3) yes
Ag2a O3b O2b 2_555 . 2_555 105.6(3) yes
Ag2a O3b O4b 2_555 . . 65.4(2) yes
Ag2a O3b O4b 2_555 . 2_555 149.2(3) yes
Ag2a O3b O5b 2_555 . 2_555 53.0(2) yes
Ag2a O3b O5a 2_555 . 2_555 137.7(3) yes
Fe1 O3b As1b 2_555 . . 140.0(5) yes
Fe1 O3b O1b 2_555 . . 108.3(3) yes
Fe1 O3b O2b 2_555 . . 147.6(4) yes
Fe1 O3b O4b 2_555 . . 145.8(4) yes
Fe1 O3b O4b 2_555 . 2_555 84.5(3) yes
Fe1 O3b O5b 2_555 . 2_555 45.1(2) yes
As1b O3b O2a . . 1_455 105.5(4) yes
As1b O3b O2b . . 2_555 148.5(4) yes
As1b O3b O4b . . 2_555 94.4(3) yes
As1b O3b O5b . . 2_555 151.5(4) yes
As1b O3b O5a . . 2_555 102.1(3) yes
O1b O3b O2a . . 1_455 75.9(3) yes
O1b O3b O2b . . . 60.6(3) yes
O1b O3b O2b . . 2_555 135.5(3) yes
O1b O3b O4b . . . 59.7(3) yes
O1b O3b O4b . . 2_555 96.2(3) yes
O1b O3b O5b . . 2_555 133.2(4) yes
O1b O3b O5a . . 2_555 76.4(3) yes
O2a O3b O2b 1_455 . . 136.1(4) yes
O2a O3b O2b 1_455 . 2_555 86.7(3) yes
O2a O3b O4b 1_455 . . 105.1(3) yes
O2a O3b O4b 1_455 . 2_555 114.4(3) yes
O2a O3b O5b 1_455 . 2_555 59.5(3) yes
O2a O3b O5a 1_455 . 2_555 57.2(3) yes
O2b O3b O2b . . 2_555 119.7(3) yes
O2b O3b O4b . . . 58.7(3) yes
O2b O3b O4b . . 2_555 67.9(3) yes
O2b O3b O5b . . 2_555 163.4(4) yes
O2b O3b O5a . . 2_555 103.9(3) yes
O2b O3b O2b 2_555 . . 119.7(3) yes
O2b O3b O4b 2_555 . . 163.8(4) yes
O2b O3b O4b 2_555 . 2_555 54.4(2) yes
O2b O3b O5b 2_555 . 2_555 59.3(3) yes
O2b O3b O5a 2_555 . 2_555 59.9(3) yes
O4b O3b O4b . . 2_555 126.6(3) yes
O4b O3b O5b . . 2_555 116.9(3) yes
O4b O3b O5a . . 2_555 136.0(4) yes
O4b O3b O4b 2_555 . . 126.6(3) yes
O4b O3b O5b 2_555 . 2_555 113.7(3) yes
O4b O3b O5a 2_555 . 2_555 57.6(2) yes
O5b O3b O5a 2_555 . 2_555 89.7(3) yes
Ag3b O4a As1a 1_655 . . 134.7(4) yes
Ag3b O4a As2a 1_655 . . 105.7(3) yes
Ag3b O4a O1a 1_655 . . 102.3(3) yes
Ag3b O4a O1b 1_655 . 1_655 49.9(2) yes
Ag3b O4a O2a 1_655 . . 127.3(3) yes
Ag3b O4a O2a 1_655 . 2_645 100.4(3) yes
Ag3b O4a O3a 1_655 . . 156.8(4) yes
Ag3b O4a O5b 1_655 . . 121.9(3) yes
Ag3b O4a O6a 1_655 . . 118.4(3) yes
Ag3b O4a O7a 1_655 . . 67.1(2) yes
As1a O4a As2a . . . 119.4(4) yes
As1a O4a O1b . . 1_655 97.9(3) yes
As1a O4a O2a . . 2_645 83.1(3) yes
As1a O4a O5b . . . 99.2(3) yes
As1a O4a O6a . . . 98.2(4) yes
As1a O4a O7a . . . 158.3(4) yes
As2a O4a O1a . . . 150.4(4) yes
As2a O4a O1b . . 1_655 122.8(4) yes
As2a O4a O2a . . . 106.4(4) yes
As2a O4a O2a . . 2_645 91.9(3) yes
As2a O4a O3a . . . 89.2(3) yes
O1a O4a O1b . . 1_655 83.1(3) yes
O1a O4a O2a . . . 62.2(3) yes
O1a O4a O2a . . 2_645 73.5(3) yes
O1a O4a O3a . . . 61.2(3) yes
O1a O4a O5b . . . 119.0(3) yes
O1a O4a O6a . . . 132.7(4) yes
O1a O4a O7a . . . 161.6(4) yes
O1b O4a O2a 1_655 . . 77.7(3) yes
O1b O4a O2a 1_655 . 2_645 137.1(4) yes
O1b O4a O3a 1_655 . . 134.8(4) yes
O1b O4a O5b 1_655 . . 157.5(4) yes
O1b O4a O6a 1_655 . . 104.4(3) yes
O1b O4a O7a 1_655 . . 99.3(3) yes
O2a O4a O2a . . 2_645 119.0(3) yes
O2a O4a O3a . . . 61.9(3) yes
O2a O4a O5b . . . 108.2(3) yes
O2a O4a O6a . . . 73.8(3) yes
O2a O4a O7a . . . 136.2(4) yes
O2a O4a O2a 2_645 . . 119.0(3) yes
O2a O4a O3a 2_645 . . 60.8(3) yes
O2a O4a O5b 2_645 . . 59.9(3) yes
O2a O4a O6a 2_645 . . 117.9(3) yes
O2a O4a O7a 2_645 . . 93.1(3) yes
O3a O4a O5b . . . 62.6(3) yes
O3a O4a O6a . . . 83.9(3) yes
O3a O4a O7a . . . 123.5(4) yes
O5b O4a O6a . . . 58.7(3) yes
O5b O4a O7a . . . 61.1(3) yes
O6a O4a O7a . . . 64.7(3) yes
Ag2a O4b Ag3a 2_555 . 1_455 85.57(19) yes
Ag2a O4b As1b 2_555 . . 95.0(3) yes
Ag2a O4b As2b 2_555 . . 81.8(3) yes
Ag2a O4b O1b 2_555 . . 108.9(3) yes
Ag2a O4b O2b 2_555 . . 113.3(3) yes
Ag2a O4b O3b 2_555 . . 58.5(2) yes
Ag2a O4b O3b 2_555 . 2_545 171.8(3) yes
Ag2a O4b O5a 2_555 . . 113.4(3) yes
Ag2a O4b O6b 2_555 . . 55.1(2) yes
Ag2a O4b O7b 2_555 . . 83.5(3) yes
Ag3a O4b As1b 1_455 . . 147.3(4) yes
Ag3a O4b As2b 1_455 . . 94.5(3) yes
Ag3a O4b O1b 1_455 . . 114.5(3) yes
Ag3a O4b O2b 1_455 . . 161.1(4) yes
Ag3a O4b O3b 1_455 . . 135.2(3) yes
Ag3a O4b O3b 1_455 . 2_545 99.2(3) yes
Ag3a O4b O5a 1_455 . . 109.1(3) yes
Ag3a O4b O6b 1_455 . . 110.7(3) yes
Ag3a O4b O7b 1_455 . . 54.6(2) yes
As1b O4b As2b . . . 118.0(4) yes
As1b O4b O3b . . 2_545 84.5(3) yes
As1b O4b O5a . . . 100.6(3) yes
As1b O4b O6b . . . 95.9(4) yes
As1b O4b O7b . . . 158.0(4) yes
As2b O4b O1b . . . 149.4(4) yes
As2b O4b O2b . . . 87.0(3) yes
As2b O4b O3b . . . 104.8(4) yes
As2b O4b O3b . . 2_545 91.2(3) yes
O1b O4b O2b . . . 62.4(3) yes
O1b O4b O3b . . . 61.8(3) yes
O1b O4b O3b . . 2_545 75.2(3) yes
O1b O4b O5a . . . 120.2(3) yes
O1b O4b O6b . . . 130.2(4) yes
O1b O4b O7b . . . 163.8(4) yes
O2b O4b O3b . . . 61.8(3) yes
O2b O4b O3b . . 2_545 61.8(3) yes
O2b O4b O5a . . . 63.0(3) yes
O2b O4b O6b . . . 80.8(3) yes
O2b O4b O7b . . . 123.3(4) yes
O3b O4b O3b . . 2_545 120.0(3) yes
O3b O4b O5a . . . 109.5(3) yes
O3b O4b O6b . . . 71.9(3) yes
O3b O4b O7b . . . 134.2(4) yes
O3b O4b O3b 2_545 . . 120.0(3) yes
O3b O4b O5a 2_545 . . 58.8(3) yes
O3b O4b O6b 2_545 . . 116.8(3) yes
O3b O4b O7b 2_545 . . 93.9(3) yes
O5a O4b O6b . . . 59.1(3) yes
O5a O4b O7b . . . 60.7(3) yes
O6b O4b O7b . . . 65.3(3) yes
Ag2a O5b Ag3a . . 2_655 132.3(3) yes
Ag2a O5b Ag4b . . 4_554 66.8(2) yes
Ag2a O5b Fe1 . . . 105.1(3) yes
Ag2a O5b As2a . . . 110.7(3) yes
Ag2a O5b O2a . . 2_645 91.2(3) yes
Ag2a O5b O2b . . . 117.0(3) yes
Ag2a O5b O3a . . . 148.6(3) yes
Ag2a O5b O3b . . 2_545 63.1(2) yes
Ag2a O5b O4a . . . 122.0(3) yes
Ag2a O5b O6a . . . 127.0(3) yes
Ag2a O5b O7a . . . 76.6(3) yes
Ag3a O5b Ag4b 2_655 . 4_554 69.1(2) yes
Ag3a O5b Fe1 2_655 . . 95.7(3) yes
Ag3a O5b As2a 2_655 . . 89.3(3) yes
Ag3a O5b O2a 2_655 . 2_645 130.9(3) yes
Ag3a O5b O2b 2_655 . . 53.8(2) yes
Ag3a O5b O3a 2_655 . . 71.9(2) yes
Ag3a O5b O3b 2_655 . 2_545 112.6(3) yes
Ag3a O5b O4a 2_655 . . 100.0(3) yes
Ag3a O5b O6a 2_655 . . 55.1(2) yes
Ag3a O5b O7a 2_655 . . 116.8(3) yes
Ag4b O5b Fe1 4_554 . . 94.7(3) yes
Ag4b O5b As2a 4_554 . . 136.6(4) yes
Ag4b O5b O2a 4_554 . 2_645 127.6(3) yes
Ag4b O5b O2b 4_554 . . 63.6(3) yes
Ag4b O5b O3a 4_554 . . 119.6(3) yes
Ag4b O5b O3b 4_554 . 2_545 65.3(3) yes
Ag4b O5b O4a 4_554 . . 168.6(4) yes
Ag4b O5b O6a 4_554 . . 109.5(3) yes
Ag4b O5b O7a 4_554 . . 125.1(3) yes
Fe1 O5b As2a . . . 125.6(4) yes
Fe1 O5b O2b . . . 46.3(2) yes
Fe1 O5b O3a . . . 46.2(2) yes
Fe1 O5b O4a . . . 89.8(3) yes
Fe1 O5b O6a . . . 127.6(4) yes
Fe1 O5b O7a . . . 134.7(4) yes
As2a O5b O2a . . 2_645 95.2(3) yes
As2a O5b O2b . . . 131.8(4) yes
As2a O5b O3a . . . 85.6(3) yes
As2a O5b O3b . . 2_545 155.4(4) yes
O2a O5b O2b 2_645 . . 89.9(3) yes
O2a O5b O3a 2_645 . . 59.8(3) yes
O2a O5b O3b 2_645 . 2_545 62.3(3) yes
O2a O5b O4a 2_645 . . 61.9(3) yes
O2a O5b O6a 2_645 . . 121.1(3) yes
O2a O5b O7a 2_645 . . 91.2(3) yes
O2b O5b O3a . . . 56.3(3) yes
O2b O5b O3b . . 2_545 62.3(3) yes
O2b O5b O4a . . . 113.4(3) yes
O2b O5b O6a . . . 104.8(3) yes
O2b O5b O7a . . . 166.3(4) yes
O3a O5b O3b . . 2_545 90.7(3) yes
O3a O5b O4a . . . 57.3(3) yes
O3a O5b O6a . . . 81.8(3) yes
O3a O5b O7a . . . 113.0(3) yes
O3b O5b O4a 2_545 . . 124.0(3) yes
O3b O5b O6a 2_545 . . 167.1(4) yes
O3b O5b O7a 2_545 . . 129.6(4) yes
O4a O5b O6a . . . 59.9(3) yes
O4a O5b O7a . . . 55.8(3) yes
O6a O5b O7a . . . 63.2(3) yes
Ag2b O5a Ag4a . . . 72.44(19) yes
Ag2b O5a Fe1 . . . 114.3(3) yes
Ag2b O5a As2b . . . 103.6(3) yes
Ag2b O5a O2a . . 2_645 74.3(3) yes
Ag2b O5a O2b . . . 152.9(3) yes
Ag2b O5a O3a . . . 128.4(3) yes
Ag2b O5a O3b . . 2_545 91.4(3) yes
Ag2b O5a O4b . . . 114.4(3) yes
Ag2b O5a O6b . . . 121.8(3) yes
Ag2b O5a O7b . . . 68.3(2) yes
Ag4a O5a Fe1 . . . 95.1(3) yes
Ag4a O5a As2b . . . 136.9(4) yes
Ag4a O5a O2a . . 2_645 62.0(2) yes
Ag4a O5a O2b . . . 120.8(3) yes
Ag4a O5a O3a . . . 64.6(2) yes
Ag4a O5a O3b . . 2_545 125.0(3) yes
Ag4a O5a O4b . . . 169.9(3) yes
Ag4a O5a O6b . . . 110.7(3) yes
Ag4a O5a O7b . . . 124.4(3) yes
Fe1 O5a As2b . . . 123.4(4) yes
Fe1 O5a O2a . . 2_645 45.7(2) yes
Fe1 O5a O2b . . . 45.5(2) yes
Fe1 O5a O3a . . . 46.9(2) yes
Fe1 O5a O4b . . . 88.8(3) yes
Fe1 O5a O6b . . . 122.8(4) yes
Fe1 O5a O7b . . . 136.4(4) yes
As2b O5a O2a . . 2_645 160.2(4) yes
As2b O5a O2b . . . 82.7(3) yes
As2b O5a O3a . . . 127.1(4) yes
As2b O5a O3b . . 2_545 97.6(4) yes
O2a O5a O2b 2_645 . . 90.8(3) yes
O2a O5a O3a 2_645 . . 61.2(3) yes
O2a O5a O3b 2_645 . 2_545 63.0(3) yes
O2a O5a O4b 2_645 . . 126.0(3) yes
O2a O5a O6b 2_645 . . 161.0(4) yes
O2a O5a O7b 2_645 . . 135.3(4) yes
O2b O5a O3a . . . 56.3(3) yes
O2b O5a O3b . . 2_545 61.5(3) yes
O2b O5a O4b . . . 56.7(3) yes
O2b O5a O6b . . . 78.0(3) yes
O2b O5a O7b . . . 112.0(3) yes
O3a O5a O3b . . 2_545 90.7(3) yes
O3a O5a O4b . . . 112.5(3) yes
O3a O5a O6b . . . 99.8(3) yes
O3a O5a O7b . . . 162.6(4) yes
O3b O5a O4b 2_545 . . 63.6(3) yes
O3b O5a O6b 2_545 . . 122.0(4) yes
O3b O5a O7b 2_545 . . 94.0(3) yes
O4b O5a O6b . . . 59.7(3) yes
O4b O5a O7b . . . 55.7(3) yes
O6b O5a O7b . . . 63.7(3) yes
Ag1a O6a Ag2b 2_655 . 2_655 85.7(2) yes
Ag1a O6a Ag3a 2_655 . 2_655 110.4(3) yes
Ag1a O6a Ag4a 2_655 . 2_655 83.8(2) yes
Ag1a O6a As2a 2_655 . . 124.5(4) yes
Ag1a O6a O4a 2_655 . . 141.5(4) yes
Ag1a O6a O5b 2_655 . . 128.6(4) yes
Ag1a O6a O7a 2_655 . . 95.9(3) yes
Ag1a O6a O10a 2_655 . 4_555 49.2(2) yes
Ag2b O6a Ag3a 2_655 . 2_655 152.9(3) yes
Ag2b O6a Ag4a 2_655 . 2_655 73.0(2) yes
Ag2b O6a As2a 2_655 . . 90.3(3) yes
Ag2b O6a O4a 2_655 . . 65.8(2) yes
Ag2b O6a O5b 2_655 . . 124.8(3) yes
Ag2b O6a O7a 2_655 . . 78.7(3) yes
Ag2b O6a O10a 2_655 . 4_555 48.58(19) yes
Ag3a O6a Ag4a 2_655 . 2_655 86.9(3) yes
Ag3a O6a As2a 2_655 . . 97.3(3) yes
Ag3a O6a O4a 2_655 . . 106.3(3) yes
Ag3a O6a O5b 2_655 . . 62.1(2) yes
Ag3a O6a O7a 2_655 . . 119.2(3) yes
Ag3a O6a O10a 2_655 . 4_555 127.1(3) yes
Ag4a O6a As2a 2_655 . . 146.6(5) yes
Ag4a O6a O4a 2_655 . . 110.0(3) yes
Ag4a O6a O5b 2_655 . . 140.1(4) yes
Ag4a O6a O7a 2_655 . . 151.7(4) yes
Ag4a O6a O10a 2_655 . 4_555 48.2(2) yes
As2a O6a O10a . . 4_555 135.3(4) yes
O4a O6a O5b . . . 61.4(3) yes
O4a O6a O7a . . . 54.9(3) yes
O4a O6a O10a . . 4_555 113.8(3) yes
O5b O6a O7a . . . 58.8(3) yes
O5b O6a O10a . . 4_555 170.5(4) yes
O7a O6a O10a . . 4_555 111.8(3) yes
Ag1b O6b Ag2a 3_655 . 2_555 88.1(2) yes
Ag1b O6b Ag3b 3_655 . 2_555 116.8(3) yes
Ag1b O6b Ag4b 3_655 . 3_566 78.4(3) yes
Ag1b O6b As2b 3_655 . . 124.7(4) yes
Ag1b O6b O4b 3_655 . . 141.4(4) yes
Ag1b O6b O5a 3_655 . . 128.0(4) yes
Ag1b O6b O7b 3_655 . . 96.1(3) yes
Ag2a O6b Ag3b 2_555 . 2_555 131.8(3) yes
Ag2a O6b Ag4b 2_555 . 3_566 69.8(3) yes
Ag2a O6b As2b 2_555 . . 94.2(3) yes
Ag2a O6b O4b 2_555 . . 66.5(2) yes
Ag2a O6b O5a 2_555 . . 126.7(3) yes
Ag2a O6b O7b 2_555 . . 83.9(3) yes
Ag3b O6b Ag4b 2_555 . 3_566 75.6(3) yes
Ag3b O6b As2b 2_555 . . 102.0(4) yes
Ag3b O6b O4b 2_555 . . 101.7(3) yes
Ag3b O6b O5a 2_555 . . 70.9(3) yes
Ag3b O6b O7b 2_555 . . 128.8(3) yes
Ag4b O6b As2b 3_566 . . 152.5(5) yes
Ag4b O6b O4b 3_566 . . 115.7(4) yes
Ag4b O6b O5a 3_566 . . 144.3(4) yes
Ag4b O6b O7b 3_566 . . 153.2(4) yes
O4b O6b O5a . . . 61.2(3) yes
O4b O6b O7b . . . 54.5(3) yes
O5a O6b O7b . . . 57.9(3) yes
Ag3b O7a Fe2a 1_655 . 2_655 116.0(3) yes
Ag3b O7a As2a 1_655 . . 99.6(3) yes
Ag3b O7a O4a 1_655 . . 58.2(2) yes
Ag3b O7a O5b 1_655 . . 115.9(3) yes
Ag3b O7a O6a 1_655 . . 108.1(3) yes
Ag3b O7a O8a 1_655 . 4_545 73.1(2) yes
Ag3b O7a O9a 1_655 . 2_655 149.7(3) yes
Ag3b O7a O13b 1_655 . 2_655 92.9(3) yes
Ag3b O7a O14a 1_655 . 2_655 123.1(3) yes
Fe2a O7a As2a 2_655 . . 129.4(4) yes
Fe2a O7a O4a 2_655 . . 152.6(4) yes
Fe2a O7a O5b 2_655 . . 128.0(4) yes
Fe2a O7a O6a 2_655 . . 101.9(3) yes
Fe2a O7a O8a 2_655 . 4_545 45.5(2) yes
Fe2a O7a O13b 2_655 . 2_655 47.0(2) yes
Fe2a O7a O14a 2_655 . 2_655 46.6(2) yes
As2a O7a O8a . . 4_545 158.0(4) yes
As2a O7a O9a . . 2_655 88.0(3) yes
As2a O7a O13b . . 2_655 99.8(4) yes
As2a O7a O14a . . 2_655 134.4(4) yes
O4a O7a O5b . . . 63.2(3) yes
O4a O7a O6a . . . 60.4(3) yes
O4a O7a O8a . . 4_545 129.1(4) yes
O4a O7a O9a . . 2_655 126.5(4) yes
O4a O7a O13b . . 2_655 105.7(3) yes
O4a O7a O14a . . 2_655 160.7(4) yes
O5b O7a O6a . . . 58.0(3) yes
O5b O7a O8a . . 4_545 165.8(4) yes
O5b O7a O9a . . 2_655 87.1(3) yes
O5b O7a O13b . . 2_655 126.7(4) yes
O5b O7a O14a . . 2_655 104.4(3) yes
O6a O7a O8a . . 4_545 131.7(3) yes
O6a O7a O9a . . 2_655 66.1(3) yes
O6a O7a O13b . . 2_655 71.1(3) yes
O6a O7a O14a . . 2_655 127.4(4) yes
O8a O7a O9a 4_545 . 2_655 88.9(3) yes
O8a O7a O13b 4_545 . 2_655 60.7(3) yes
O8a O7a O14a 4_545 . 2_655 61.8(3) yes
O9a O7a O13b 2_655 . 2_655 56.8(2) yes
O9a O7a O14a 2_655 . 2_655 63.7(3) yes
O13b O7a O14a 2_655 . 2_655 93.6(3) yes
Ag2b O7b Ag3a . . 1_455 123.6(3) yes
Ag2b O7b Fe2b . . 1_455 97.7(3) yes
Ag2b O7b As2b . . . 88.7(3) yes
Ag2b O7b O4b . . . 108.4(3) yes
Ag2b O7b O5a . . . 53.3(2) yes
Ag2b O7b O6b . . . 104.8(3) yes
Ag2b O7b O8b . . 1_455 113.3(3) yes
Ag2b O7b O9b . . 3_655 83.7(2) yes
Ag2b O7b O13a . . 1_465 138.8(3) yes
Ag2b O7b O14b . . . 54.7(2) yes
Ag3a O7b Fe2b 1_455 . 1_455 107.8(3) yes
Ag3a O7b As2b 1_455 . . 108.6(4) yes
Ag3a O7b O4b 1_455 . . 66.5(3) yes
Ag3a O7b O5a 1_455 . . 121.9(3) yes
Ag3a O7b O6b 1_455 . . 116.4(3) yes
Ag3a O7b O8b 1_455 . 1_455 62.8(2) yes
Ag3a O7b O9b 1_455 . 3_655 146.5(3) yes
Ag3a O7b O13a 1_455 . 1_465 91.5(3) yes
Ag3a O7b O14b 1_455 . . 112.8(3) yes
Fe2b O7b As2b 1_455 . . 130.8(4) yes
Fe2b O7b O4b 1_455 . . 151.8(4) yes
Fe2b O7b O5a 1_455 . . 130.2(4) yes
Fe2b O7b O6b 1_455 . . 103.3(3) yes
Fe2b O7b O8b 1_455 . 1_455 46.3(2) yes
Fe2b O7b O13a 1_455 . 1_465 46.8(2) yes
Fe2b O7b O14b 1_455 . . 47.6(2) yes
As2b O7b O8b . . 1_455 157.8(4) yes
As2b O7b O9b . . 3_655 89.2(3) yes
As2b O7b O13a . . 1_465 100.6(4) yes
As2b O7b O14b . . . 135.3(4) yes
O4b O7b O5a . . . 63.6(3) yes
O4b O7b O6b . . . 60.3(3) yes
O4b O7b O8b . . 1_455 126.4(4) yes
O4b O7b O9b . . 3_655 127.4(4) yes
O4b O7b O13a . . 1_465 105.0(3) yes
O4b O7b O14b . . . 160.6(4) yes
O5a O7b O6b . . . 58.4(3) yes
O5a O7b O8b . . 1_455 166.6(4) yes
O5a O7b O9b . . 3_655 89.2(3) yes
O5a O7b O13a . . 1_465 128.4(4) yes
O5a O7b O14b . . . 104.9(3) yes
O6b O7b O8b . . 1_455 132.8(4) yes
O6b O7b O9b . . 3_655 67.1(3) yes
O6b O7b O13a . . 1_465 72.1(3) yes
O6b O7b O14b . . . 129.0(4) yes
O8b O7b O9b 1_455 . 3_655 89.9(3) yes
O8b O7b O13a 1_455 . 1_465 60.9(3) yes
O8b O7b O14b 1_455 . . 62.8(3) yes
O9b O7b O13a 3_655 . 1_465 56.8(3) yes
O9b O7b O14b 3_655 . . 64.7(3) yes
O13a O7b O14b 1_465 . . 94.3(3) yes
Ag1a O8b Ag3a . . . 96.1(2) yes
Ag1a O8b Fe2b . . . 130.0(3) yes
Ag1a O8b As3a . . . 84.4(3) yes
Ag1a O8b O7b . . 1_655 134.0(3) yes
Ag1a O8b O9a . . . 50.0(2) yes
Ag1a O8b O10b . . . 108.6(3) yes
Ag1a O8b O11a . . 3_655 92.2(3) yes
Ag1a O8b O12a . . 3_655 103.7(3) yes
Ag1a O8b O13a . . 1_565 87.9(3) yes
Ag1a O8b O14b . . 1_655 162.4(3) yes
Ag3a O8b Fe2b . . . 97.7(3) yes
Ag3a O8b As3a . . . 118.7(4) yes
Ag3a O8b O7b . . 1_655 53.1(2) yes
Ag3a O8b O9a . . . 109.1(3) yes
Ag3a O8b O10b . . . 95.4(3) yes
Ag3a O8b O11a . . 3_655 154.6(3) yes
Ag3a O8b O12a . . 3_655 140.2(3) yes
Ag3a O8b O13a . . 1_565 85.2(3) yes
Ag3a O8b O14b . . 1_655 101.2(3) yes
Fe2b O8b As3a . . . 127.9(4) yes
Fe2b O8b O7b . . 1_655 45.6(2) yes
Fe2b O8b O9a . . . 153.2(4) yes
Fe2b O8b O10b . . . 117.6(3) yes
Fe2b O8b O11a . . 3_655 95.2(3) yes
Fe2b O8b O13a . . 1_565 46.0(2) yes
As3a O8b O7b . . 1_655 138.1(4) yes
As3a O8b O12a . . 3_655 97.6(3) yes
As3a O8b O13a . . 1_565 155.6(4) yes
As3a O8b O14b . . 1_655 89.7(3) yes
O7b O8b O9a 1_655 . . 159.3(4) yes
O7b O8b O10b 1_655 . . 107.7(3) yes
O7b O8b O11a 1_655 . 3_655 130.8(4) yes
O7b O8b O12a 1_655 . 3_655 89.3(3) yes
O7b O8b O13a 1_655 . 1_565 59.6(3) yes
O7b O8b O14b 1_655 . 1_655 58.1(3) yes
O9a O8b O10b . . . 59.7(3) yes
O9a O8b O11a . . 3_655 59.6(3) yes
O9a O8b O12a . . 3_655 110.1(3) yes
O9a O8b O13a . . 1_565 135.8(3) yes
O9a O8b O14b . . 1_655 124.8(3) yes
O10b O8b O11a . . 3_655 59.2(3) yes
O10b O8b O12a . . 3_655 110.0(3) yes
O10b O8b O13a . . 1_565 163.3(4) yes
O10b O8b O14b . . 1_655 72.8(3) yes
O11a O8b O12a 3_655 . 3_655 59.2(3) yes
O11a O8b O13a 3_655 . 1_565 119.1(3) yes
O11a O8b O14b 3_655 . 1_655 73.2(3) yes
O12a O8b O13a 3_655 . 1_565 61.8(3) yes
O12a O8b O14b 3_655 . 1_655 60.6(3) yes
O13a O8b O14b 1_565 . 1_655 90.7(3) yes
Ag1b O8a Fe2a . . 3_645 131.8(3) yes
Ag1b O8a As3b . . . 86.2(3) yes
Ag1b O8a O7a . . 4_544 130.0(3) yes
Ag1b O8a O9b . . . 51.2(2) yes
Ag1b O8a O10a . . . 109.8(3) yes
Ag1b O8a O11b . . . 96.1(3) yes
Ag1b O8a O12b . . . 107.6(3) yes
Ag1b O8a O13b . . 3_645 87.8(3) yes
Ag1b O8a O14a . . 3_645 166.9(3) yes
Fe2a O8a As3b 3_645 . . 127.7(4) yes
Fe2a O8a O7a 3_645 . 4_544 45.4(2) yes
Fe2a O8a O9b 3_645 . . 154.4(4) yes
Fe2a O8a O10a 3_645 . . 116.3(3) yes
Fe2a O8a O11b 3_645 . . 95.7(3) yes
Fe2a O8a O13b 3_645 . 3_645 46.2(2) yes
Fe2a O8a O14a 3_645 . 3_645 45.2(2) yes
As3b O8a O7a . . 4_544 139.1(4) yes
As3b O8a O12b . . . 96.2(3) yes
As3b O8a O13b . . 3_645 154.6(4) yes
As3b O8a O14a . . 3_645 89.1(3) yes
O7a O8a O9b 4_544 . . 158.6(4) yes
O7a O8a O10a 4_544 . . 107.4(3) yes
O7a O8a O11b 4_544 . . 131.8(4) yes
O7a O8a O12b 4_544 . . 90.2(3) yes
O7a O8a O13b 4_544 . 3_645 59.4(3) yes
O7a O8a O14a 4_544 . 3_645 59.3(3) yes
O9b O8a O10a . . . 60.6(3) yes
O9b O8a O11b . . . 60.1(3) yes
O9b O8a O12b . . . 110.1(3) yes
O9b O8a O13b . . 3_645 135.8(3) yes
O9b O8a O14a . . 3_645 124.5(3) yes
O10a O8a O11b . . . 59.2(3) yes
O10a O8a O12b . . . 108.8(3) yes
O10a O8a O13b . . 3_645 162.3(4) yes
O10a O8a O14a . . 3_645 71.2(3) yes
O11b O8a O12b . . . 58.6(3) yes
O11b O8a O13b . . 3_645 118.9(3) yes
O11b O8a O14a . . 3_645 72.9(3) yes
O12b O8a O13b . . 3_645 62.3(3) yes
O12b O8a O14a . . 3_645 60.8(3) yes
O13b O8a O14a 3_645 . 3_645 91.3(3) yes
Ag1a O9a Fe2a . . . 110.2(3) yes
Ag1a O9a As3a . . . 102.7(3) yes
Ag1a O9a O7a . . 2_645 99.8(3) yes
Ag1a O9a O8b . . . 68.6(2) yes
Ag1a O9a O10b . . . 128.6(3) yes
Ag1a O9a O11a . . 3_655 105.3(3) yes
Ag1a O9a O12b . . 3_645 109.2(3) yes
Ag1a O9a O13b . . . 62.2(2) yes
Fe2a O9a As3a . . . 141.3(4) yes
Fe2a O9a O8b . . . 152.8(4) yes
Fe2a O9a O10b . . . 108.1(3) yes
Fe2a O9a O11a . . 3_655 139.7(4) yes
Fe2a O9a O12b . . 3_645 47.1(2) yes
Fe2a O9a O13b . . . 48.2(2) yes
As3a O9a O7a . . 2_645 112.8(4) yes
As3a O9a O12b . . 3_645 136.7(4) yes
As3a O9a O13b . . . 158.3(4) yes
O7a O9a O8b 2_645 . . 109.9(3) yes
O7a O9a O10b 2_645 . . 86.0(3) yes
O7a O9a O11a 2_645 . 3_655 145.7(4) yes
O7a O9a O12b 2_645 . 3_645 90.0(3) yes
O7a O9a O13b 2_645 . . 59.0(3) yes
O8b O9a O10b . . . 61.6(3) yes
O8b O9a O11a . . 3_655 60.1(3) yes
O8b O9a O12b . . 3_645 160.1(4) yes
O8b O9a O13b . . . 125.0(4) yes
O10b O9a O11a . . 3_655 60.0(3) yes
O10b O9a O12b . . 3_645 121.9(4) yes
O10b O9a O13b . . . 144.9(4) yes
O11a O9a O12b 3_655 . 3_645 103.2(3) yes
O11a O9a O13b 3_655 . . 155.0(4) yes
O12b O9a O13b 3_645 . . 65.1(3) yes
Ag1b O9b Fe2b . . 3_755 112.3(3) yes
Ag1b O9b As3b . . . 100.6(3) yes
Ag1b O9b O7b . . 3_655 98.9(3) yes
Ag1b O9b O8a . . . 65.8(2) yes
Ag1b O9b O10a . . . 124.3(3) yes
Ag1b O9b O11b . . . 106.9(3) yes
Ag1b O9b O12a . . 1_655 114.0(3) yes
Ag1b O9b O13a . . 3_745 64.7(2) yes
Fe2b O9b As3b 3_755 . . 140.2(4) yes
Fe2b O9b O8a 3_755 . . 152.7(4) yes
Fe2b O9b O10a 3_755 . . 107.1(3) yes
Fe2b O9b O11b 3_755 . . 138.0(4) yes
Fe2b O9b O12a 3_755 . 1_655 46.6(2) yes
Fe2b O9b O13a 3_755 . 3_745 48.0(2) yes
As3b O9b O7b . . 3_655 112.1(4) yes
As3b O9b O12a . . 1_655 135.9(4) yes
As3b O9b O13a . . 3_745 158.9(4) yes
O7b O9b O8a 3_655 . . 109.9(3) yes
O7b O9b O10a 3_655 . . 84.3(3) yes
O7b O9b O11b 3_655 . . 143.1(3) yes
O7b O9b O12a 3_655 . 1_655 89.4(3) yes
O7b O9b O13a 3_655 . 3_745 59.0(3) yes
O8a O9b O10a . . . 61.1(3) yes
O8a O9b O11b . . . 60.5(3) yes
O8a O9b O12a . . 1_655 160.7(4) yes
O8a O9b O13a . . 3_745 125.9(4) yes
O10a O9b O11b . . . 59.5(3) yes
O10a O9b O12a . . 1_655 121.7(4) yes
O10a O9b O13a . . 3_745 143.2(4) yes
O11b O9b O12a . . 1_655 103.2(3) yes
O11b O9b O13a . . 3_745 157.2(4) yes
O12a O9b O13a 1_655 . 3_745 65.0(3) yes
Ag1b O10b Ag2a 3_745 . 2_645 103.5(3) yes
Ag1b O10b Ag4b 3_745 . 3_656 91.4(3) yes
Ag1b O10b As3a 3_745 . . 118.2(4) yes
Ag1b O10b O8b 3_745 . . 122.7(3) yes
Ag1b O10b O9a 3_745 . . 132.3(3) yes
Ag1b O10b O11a 3_745 . 3_655 80.8(3) yes
Ag2a O10b Ag4b 2_645 . 3_656 82.4(3) yes
Ag2a O10b As3a 2_645 . . 135.2(4) yes
Ag2a O10b O8b 2_645 . . 130.1(3) yes
Ag2a O10b O9a 2_645 . . 104.6(3) yes
Ag2a O10b O11a 2_645 . 3_655 156.6(4) yes
Ag4b O10b As3a 3_656 . . 110.7(4) yes
Ag4b O10b O8b 3_656 . . 78.7(3) yes
Ag4b O10b O9a 3_656 . . 129.9(4) yes
Ag4b O10b O11a 3_656 . 3_655 120.7(4) yes
O8b O10b O9a . . . 58.7(3) yes
O8b O10b O11a . . 3_655 58.9(3) yes
O9a O10b O11a . . 3_655 59.2(3) yes
Ag1a O10a Ag2b 3_655 . 3_655 104.5(3) yes
Ag1a O10a Ag4a 3_655 . 3_655 95.4(3) yes
Ag1a O10a As3b 3_655 . . 115.6(4) yes
Ag1a O10a O6a 3_655 . 4_554 57.1(2) yes
Ag1a O10a O8a 3_655 . . 123.7(3) yes
Ag1a O10a O9b 3_655 . . 128.1(3) yes
Ag1a O10a O11b 3_655 . . 77.9(3) yes
Ag2b O10a Ag4a 3_655 . 3_655 87.6(3) yes
Ag2b O10a As3b 3_655 . . 129.7(4) yes
Ag2b O10a O6a 3_655 . 4_554 64.9(2) yes
Ag2b O10a O8a 3_655 . . 131.6(3) yes
Ag2b O10a O9b 3_655 . . 97.5(3) yes
Ag2b O10a O11b 3_655 . . 146.6(3) yes
Ag4a O10a As3b 3_655 . . 116.0(4) yes
Ag4a O10a O6a 3_655 . 4_554 55.6(2) yes
Ag4a O10a O8a 3_655 . . 83.2(3) yes
Ag4a O10a O9b 3_655 . . 132.4(3) yes
Ag4a O10a O11b 3_655 . . 125.6(3) yes
As3b O10a O6a . . 4_554 164.8(4) yes
O6a O10a O8a 4_554 . . 137.0(3) yes
O6a O10a O9b 4_554 . . 161.7(4) yes
O6a O10a O11b 4_554 . . 133.5(4) yes
O8a O10a O9b . . . 58.3(3) yes
O8a O10a O11b . . . 59.4(3) yes
O9b O10a O11b . . . 59.4(3) yes
As3a O11a As4a 3_655 . . 129.1(4) yes
As3a O11a O11b 3_655 . 3_655 86.5(3) yes
As3a O11a O12a 3_655 . . 99.4(3) yes
As3a O11a O13b 3_655 . . 119.3(4) yes
As3a O11a O14b 3_655 . . 159.2(4) yes
As4a O11a O8b . . 3_655 94.2(3) yes
As4a O11a O9a . . 3_655 124.8(4) yes
As4a O11a O10b . . 3_655 150.2(4) yes
As4a O11a O11b . . 3_655 138.9(4) yes
O8b O11a O9a 3_655 . 3_655 60.2(3) yes
O8b O11a O10b 3_655 . 3_655 61.9(3) yes
O8b O11a O11b 3_655 . 3_655 122.5(4) yes
O8b O11a O12a 3_655 . . 63.4(3) yes
O8b O11a O13b 3_655 . . 97.5(3) yes
O8b O11a O14b 3_655 . . 124.4(4) yes
O9a O11a O10b 3_655 . 3_655 60.8(3) yes
O9a O11a O11b 3_655 . 3_655 69.3(3) yes
O9a O11a O12a 3_655 . . 114.1(3) yes
O9a O11a O13b 3_655 . . 96.1(3) yes
O9a O11a O14b 3_655 . . 155.8(4) yes
O10b O11a O11b 3_655 . 3_655 70.6(3) yes
O10b O11a O12a 3_655 . . 115.7(3) yes
O10b O11a O13b 3_655 . . 154.0(4) yes
O10b O11a O14b 3_655 . . 143.4(4) yes
O11b O11a O12a 3_655 . . 173.6(4) yes
O11b O11a O13b 3_655 . . 114.2(3) yes
O11b O11a O14b 3_655 . . 113.0(3) yes
O12a O11a O13b . . . 60.6(3) yes
O12a O11a O14b . . . 61.4(3) yes
O13b O11a O14b . . . 60.4(3) yes
As3b O11b As4b . . . 128.2(4) yes
As3b O11b O11a . . 3_655 87.0(3) yes
As3b O11b O12b . . . 98.4(3) yes
As3b O11b O13a . . . 117.9(4) yes
As3b O11b O14a . . . 158.5(4) yes
As4b O11b O8a . . . 94.0(3) yes
As4b O11b O9b . . . 124.0(4) yes
As4b O11b O10a . . . 149.4(4) yes
As4b O11b O11a . . 3_655 139.0(4) yes
O8a O11b O9b . . . 59.5(3) yes
O8a O11b O10a . . . 61.3(3) yes
O8a O11b O11a . . 3_655 122.4(4) yes
O8a O11b O12b . . . 62.9(3) yes
O8a O11b O13a . . . 96.9(3) yes
O8a O11b O14a . . . 123.8(4) yes
O9b O11b O10a . . . 61.1(3) yes
O9b O11b O11a . . 3_655 70.1(3) yes
O9b O11b O12b . . . 113.3(3) yes
O9b O11b O13a . . . 95.5(3) yes
O9b O11b O14a . . . 155.3(4) yes
O10a O11b O11a . . 3_655 71.3(3) yes
O10a O11b O12b . . . 114.2(3) yes
O10a O11b O13a . . . 153.4(4) yes
O10a O11b O14a . . . 143.5(4) yes
O11a O11b O12b 3_655 . . 174.3(4) yes
O11a O11b O13a 3_655 . . 114.6(3) yes
O11a O11b O14a 3_655 . . 113.7(3) yes
O12b O11b O13a . . . 61.2(3) yes
O12b O11b O14a . . . 61.2(3) yes
O13a O11b O14a . . . 60.3(3) yes
Ag1b O12a Fe2b 3_645 . 3_655 122.5(3) yes
Ag1b O12a As4a 3_645 . . 106.7(3) yes
Ag1b O12a O8b 3_645 . 3_655 161.6(4) yes
Ag1b O12a O9b 3_645 . 1_455 75.7(3) yes
Ag1b O12a O11a 3_645 . . 140.7(3) yes
Ag1b O12a O13b 3_645 . . 96.8(3) yes
Ag1b O12a O13a 3_645 . 3_645 104.1(3) yes
Ag1b O12a O14b 3_645 . . 83.7(3) yes
Ag1b O12a O14b 3_645 . 3_555 122.5(3) yes
Fe2b O12a As4a 3_655 . . 129.8(4) yes
Fe2b O12a O9b 3_655 . 1_455 47.2(2) yes
Fe2b O12a O11a 3_655 . . 93.8(3) yes
Fe2b O12a O13b 3_655 . . 135.5(4) yes
Fe2b O12a O14b 3_655 . . 138.0(4) yes
As4a O12a O8b . . 3_655 89.9(3) yes
As4a O12a O9b . . 1_455 163.7(4) yes
As4a O12a O13a . . 3_645 135.2(4) yes
As4a O12a O14b . . 3_555 102.0(4) yes
O8b O12a O9b 3_655 . 1_455 90.7(3) yes
O8b O12a O11a 3_655 . . 57.5(3) yes
O8b O12a O13b 3_655 . . 92.8(3) yes
O8b O12a O13a 3_655 . 3_645 57.6(3) yes
O8b O12a O14b 3_655 . . 114.7(3) yes
O8b O12a O14b 3_655 . 3_555 59.4(3) yes
O9b O12a O11a 1_455 . . 135.3(4) yes
O9b O12a O13b 1_455 . . 162.9(4) yes
O9b O12a O13a 1_455 . 3_645 56.8(3) yes
O9b O12a O14b 1_455 . . 133.9(4) yes
O9b O12a O14b 1_455 . 3_555 64.6(3) yes
O11a O12a O13b . . . 59.0(3) yes
O11a O12a O13a . . 3_645 113.4(3) yes
O11a O12a O14b . . . 57.5(3) yes
O11a O12a O14b . . 3_555 71.9(3) yes
O13b O12a O13a . . 3_645 111.9(3) yes
O13b O12a O14b . . . 58.6(3) yes
O13b O12a O14b . . 3_555 130.9(4) yes
O13a O12a O14b 3_645 . . 168.8(4) yes
O13a O12a O14b 3_645 . 3_555 87.6(3) yes
O14b O12a O14b . . 3_555 94.9(3) yes
O14b O12a O14b 3_555 . . 94.9(3) yes
Ag1a O12b Fe2a 1_545 . 3_645 117.8(3) yes
Ag1a O12b As4b 1_545 . . 109.6(3) yes
Ag1a O12b O8a 1_545 . . 156.9(4) yes
Ag1a O12b O9a 1_545 . 3_645 71.8(2) yes
Ag1a O12b O11b 1_545 . . 144.4(3) yes
Ag1a O12b O13b 1_545 . 3_645 99.4(3) yes
Ag1a O12b O13a 1_545 . . 99.7(3) yes
Ag1a O12b O14a 1_545 . . 86.5(3) yes
Ag1a O12b O14a 1_545 . 3_645 120.9(3) yes
Fe2a O12b As4b 3_645 . . 131.9(4) yes
Fe2a O12b O9a 3_645 . 3_645 46.7(2) yes
Fe2a O12b O11b 3_645 . . 94.9(3) yes
Fe2a O12b O13a 3_645 . . 135.7(4) yes
Fe2a O12b O14a 3_645 . . 140.1(4) yes
As4b O12b O8a . . . 91.5(3) yes
As4b O12b O9a . . 3_645 164.6(4) yes
As4b O12b O13b . . 3_645 135.7(4) yes
As4b O12b O14a . . 3_645 103.8(4) yes
O8a O12b O9a . . 3_645 90.4(3) yes
O8a O12b O11b . . . 58.6(3) yes
O8a O12b O13b . . 3_645 57.8(3) yes
O8a O12b O13a . . . 93.1(3) yes
O8a O12b O14a . . . 116.5(3) yes
O8a O12b O14a . . 3_645 59.6(3) yes
O9a O12b O11b 3_645 . . 135.7(3) yes
O9a O12b O13b 3_645 . 3_645 56.7(3) yes
O9a O12b O13a 3_645 . . 162.1(4) yes
O9a O12b O14a 3_645 . . 133.9(3) yes
O9a O12b O14a 3_645 . 3_645 64.3(3) yes
O11b O12b O13b . . 3_645 114.7(3) yes
O11b O12b O13a . . . 59.4(3) yes
O11b O12b O14a . . . 58.2(3) yes
O11b O12b O14a . . 3_645 72.4(3) yes
O13b O12b O13a 3_645 . . 111.3(3) yes
O13b O12b O14a 3_645 . . 169.4(3) yes
O13b O12b O14a 3_645 . 3_645 88.1(3) yes
O13a O12b O14a . . . 58.8(3) yes
O13a O12b O14a . . 3_645 131.8(3) yes
O14a O12b O14a . . 3_645 96.4(3) yes
O14a O12b O14a 3_645 . . 96.4(3) yes
Ag1a O13b Ag2b . . . 86.7(2) yes
Ag1a O13b Fe2a . . . 100.4(3) yes
Ag1a O13b As4a . . . 108.4(3) yes
Ag1a O13b O7a . . 2_645 97.2(3) yes
Ag1a O13b O8a . . 3_645 145.5(3) yes
Ag1a O13b O9a . . . 52.9(2) yes
Ag1a O13b O11a . . . 72.3(2) yes
Ag1a O13b O12a . . . 128.9(3) yes
Ag1a O13b O12b . . 3_645 97.3(3) yes
Ag1a O13b O14b . . . 110.0(3) yes
Ag2b O13b Fe2a . . . 127.5(3) yes
Ag2b O13b As4a . . . 90.9(3) yes
Ag2b O13b O7a . . 2_645 81.9(2) yes
Ag2b O13b O8a . . 3_645 112.5(3) yes
Ag2b O13b O9a . . . 119.3(3) yes
Ag2b O13b O11a . . . 96.8(3) yes
Ag2b O13b O12a . . . 115.4(3) yes
Ag2b O13b O12b . . 3_645 170.6(3) yes
Ag2b O13b O14b . . . 56.5(2) yes
Fe2a O13b As4a . . . 133.2(4) yes
Fe2a O13b O7a . . 2_645 45.7(2) yes
Fe2a O13b O8a . . 3_645 45.1(2) yes
Fe2a O13b O9a . . . 47.6(2) yes
Fe2a O13b O11a . . . 135.1(4) yes
Fe2a O13b O12a . . . 100.0(3) yes
Fe2a O13b O14b . . . 149.6(4) yes
As4a O13b O7a . . 2_645 153.0(4) yes
As4a O13b O8a . . 3_645 100.0(3) yes
As4a O13b O9a . . . 139.6(4) yes
As4a O13b O12b . . 3_645 95.9(3) yes
O7a O13b O8a 2_645 . 3_645 59.9(3) yes
O7a O13b O9a 2_645 . . 64.2(3) yes
O7a O13b O11a 2_645 . . 169.5(4) yes
O7a O13b O12a 2_645 . . 129.7(4) yes
O7a O13b O12b 2_645 . 3_645 89.1(3) yes
O7a O13b O14b 2_645 . . 127.1(4) yes
O8a O13b O9a 3_645 . . 92.7(3) yes
O8a O13b O11a 3_645 . . 129.4(3) yes
O8a O13b O12a 3_645 . . 69.9(3) yes
O8a O13b O12b 3_645 . 3_645 59.9(3) yes
O8a O13b O14b 3_645 . . 104.5(3) yes
O9a O13b O11a . . . 108.1(3) yes
O9a O13b O12a . . . 125.1(3) yes
O9a O13b O12b . . 3_645 58.3(3) yes
O9a O13b O14b . . . 162.6(4) yes
O11a O13b O12a . . . 60.3(3) yes
O11a O13b O12b . . 3_645 92.5(3) yes
O11a O13b O14b . . . 58.6(3) yes
O12a O13b O12b . . 3_645 68.4(3) yes
O12a O13b O14b . . . 60.7(3) yes
O12b O13b O14b 3_645 . . 128.9(3) yes
Ag1b O13a Ag2a 3_745 . 2_645 78.1(2) yes
Ag1b O13a Fe2b 3_745 . 1_545 99.6(3) yes
Ag1b O13a As4b 3_745 . . 110.0(4) yes
Ag1b O13a O7b 3_745 . 1_645 94.3(3) yes
Ag1b O13a O8b 3_745 . 1_545 144.8(3) yes
Ag1b O13a O9b 3_745 . 3_745 52.0(2) yes
Ag1b O13a O11b 3_745 . . 74.2(2) yes
Ag1b O13a O12a 3_745 . 3_645 98.9(3) yes
Ag1b O13a O12b 3_745 . . 130.6(3) yes
Ag1b O13a O14a 3_745 . . 110.1(3) yes
Ag2a O13a Fe2b 2_645 . 1_545 125.8(3) yes
Ag2a O13a As4b 2_645 . . 96.3(3) yes
Ag2a O13a O7b 2_645 . 1_645 80.3(2) yes
Ag2a O13a O8b 2_645 . 1_545 115.8(3) yes
Ag2a O13a O9b 2_645 . 3_745 112.5(3) yes
Ag2a O13a O11b 2_645 . . 98.5(3) yes
Ag2a O13a O12a 2_645 . 3_645 168.1(3) yes
Ag2a O13a O12b 2_645 . . 122.3(3) yes
Ag2a O13a O14a 2_645 . . 63.1(2) yes
Fe2b O13a As4b 1_545 . . 132.9(4) yes
Fe2b O13a O7b 1_545 . 1_645 45.6(2) yes
Fe2b O13a O8b 1_545 . 1_545 45.5(2) yes
Fe2b O13a O9b 1_545 . 3_745 48.0(2) yes
Fe2b O13a O11b 1_545 . . 133.5(4) yes
Fe2b O13a O12b 1_545 . . 100.4(3) yes
Fe2b O13a O14a 1_545 . . 150.3(4) yes
As4b O13a O7b . . 1_645 154.4(4) yes
As4b O13a O8b . . 1_545 100.8(4) yes
As4b O13a O9b . . 3_745 138.2(4) yes
As4b O13a O12a . . 3_645 95.6(3) yes
O7b O13a O8b 1_645 . 1_545 59.5(3) yes
O7b O13a O9b 1_645 . 3_745 64.2(3) yes
O7b O13a O11b 1_645 . . 168.4(4) yes
O7b O13a O12a 1_645 . 3_645 88.5(3) yes
O7b O13a O12b 1_645 . . 130.9(4) yes
O7b O13a O14a 1_645 . . 129.1(4) yes
O8b O13a O9b 1_545 . 3_745 93.5(3) yes
O8b O13a O11b 1_545 . . 130.0(3) yes
O8b O13a O12a 1_545 . 3_645 60.6(3) yes
O8b O13a O12b 1_545 . . 71.4(3) yes
O8b O13a O14a 1_545 . . 104.9(3) yes
O9b O13a O11b 3_745 . . 106.2(3) yes
O9b O13a O12a 3_745 . 3_645 58.2(3) yes
O9b O13a O12b 3_745 . . 124.5(4) yes
O9b O13a O14a 3_745 . . 161.2(4) yes
O11b O13a O12a . . 3_645 91.6(3) yes
O11b O13a O12b . . . 59.4(3) yes
O11b O13a O14a . . . 58.6(3) yes
O12a O13a O12b 3_645 . . 68.4(3) yes
O12a O13a O14a 3_645 . . 128.2(3) yes
O12b O13a O14a . . . 60.0(3) yes
Ag2b O14b Ag4b . . 3_556 72.4(2) yes
Ag2b O14b Fe2b . . 1_455 108.1(3) yes
Ag2b O14b As4a . . . 97.9(3) yes
Ag2b O14b O7b . . . 67.3(2) yes
Ag2b O14b O8b . . 1_455 121.3(3) yes
Ag2b O14b O11a . . . 103.5(3) yes
Ag2b O14b O12a . . . 122.4(3) yes
Ag2b O14b O12a . . 3_555 142.6(3) yes
Ag2b O14b O13b . . . 63.8(2) yes
Ag4b O14b Fe2b 3_556 . 1_455 103.2(3) yes
Ag4b O14b As4a 3_556 . . 121.9(4) yes
Ag4b O14b O7b 3_556 . . 71.2(3) yes
Ag4b O14b O8b 3_556 . 1_455 69.7(3) yes
Ag4b O14b O11a 3_556 . . 160.7(4) yes
Ag4b O14b O12a 3_556 . . 104.5(3) yes
Ag4b O14b O12a 3_556 . 3_555 129.0(3) yes
Ag4b O14b O13b 3_556 . . 101.4(3) yes
Fe2b O14b As4a 1_455 . . 133.1(4) yes
Fe2b O14b O7b 1_455 . . 46.1(2) yes
Fe2b O14b O11a 1_455 . . 96.0(3) yes
Fe2b O14b O12a 1_455 . . 127.6(4) yes
Fe2b O14b O13b 1_455 . . 149.9(4) yes
As4a O14b O7b . . . 157.5(4) yes
As4a O14b O8b . . 1_455 140.2(4) yes
As4a O14b O12a . . 3_555 93.7(3) yes
O7b O14b O8b . . 1_455 59.1(3) yes
O7b O14b O11a . . . 125.5(4) yes
O7b O14b O12a . . . 168.4(4) yes
O7b O14b O12a . . 3_555 89.5(3) yes
O7b O14b O13b . . . 130.2(4) yes
O8b O14b O11a 1_455 . . 125.6(3) yes
O8b O14b O12a 1_455 . . 109.5(3) yes
O8b O14b O12a 1_455 . 3_555 60.1(3) yes
O8b O14b O13b 1_455 . . 165.5(4) yes
O11a O14b O12a . . . 61.0(3) yes
O11a O14b O12a . . 3_555 65.7(3) yes
O11a O14b O13b . . . 60.9(3) yes
O12a O14b O12a . . 3_555 85.1(3) yes
O12a O14b O13b . . . 60.7(3) yes
O12a O14b O12a 3_555 . . 85.1(3) yes
O12a O14b O13b 3_555 . . 125.5(3) yes
Ag4a O14a Fe2a 1_545 . . 104.9(3) yes
Ag4a O14a As4b 1_545 . . 121.0(4) yes
Ag4a O14a O7a 1_545 . 2_645 73.4(2) yes
Ag4a O14a O8a 1_545 . 3_645 71.8(2) yes
Ag4a O14a O11b 1_545 . . 159.8(3) yes
Ag4a O14a O12b 1_545 . . 104.5(3) yes
Ag4a O14a O12b 1_545 . 3_645 130.3(3) yes
Ag4a O14a O13a 1_545 . . 100.5(3) yes
Fe2a O14a As4b . . . 132.7(4) yes
Fe2a O14a O7a . . 2_645 45.1(2) yes
Fe2a O14a O11b . . . 95.3(3) yes
Fe2a O14a O12b . . . 127.0(4) yes
Fe2a O14a O13a . . . 148.9(4) yes
As4b O14a O7a . . 2_645 156.5(4) yes
As4b O14a O8a . . 3_645 140.4(4) yes
As4b O14a O12b . . 3_645 93.1(3) yes
O7a O14a O8a 2_645 . 3_645 58.9(3) yes
O7a O14a O11b 2_645 . . 124.1(4) yes
O7a O14a O12b 2_645 . . 168.3(4) yes
O7a O14a O12b 2_645 . 3_645 89.2(3) yes
O7a O14a O13a 2_645 . . 130.4(3) yes
O8a O14a O11b 3_645 . . 124.4(3) yes
O8a O14a O12b 3_645 . . 109.5(3) yes
O8a O14a O12b 3_645 . 3_645 59.6(2) yes
O8a O14a O13a 3_645 . . 166.8(4) yes
O11b O14a O12b . . . 60.6(3) yes
O11b O14a O12b . . 3_645 64.9(3) yes
O11b O14a O13a . . . 61.0(3) yes
O12b O14a O12b . . 3_645 83.6(3) yes
O12b O14a O13a . . . 61.2(3) yes
O12b O14a O12b 3_645 . . 83.6(3) yes
O12b O14a O13a 3_645 . . 124.8(3) yes

loop_
_geom_bond_atom_site_label_1
_geom_bond_atom_site_label_2
_geom_bond_site_symmetry_1
_geom_bond_site_symmetry_2
_geom_bond_distance
_geom_bond_publ_flag
Ag1a O6a . 2_645 2.596(8) yes
Ag1a O8b . . 2.901(7) yes
Ag1a O9a . . 2.385(8) yes
Ag1a O10a . 3_655 2.339(8) yes
Ag1a O12b . 1_565 2.372(7) yes
Ag1a O13b . . 2.645(7) yes
Ag1b O6b . 3_655 2.529(8) yes
Ag1b O8a . . 2.792(7) yes
Ag1b O9b . . 2.385(8) yes
Ag1b O10b . 3_745 2.280(8) yes
Ag1b O12a . 3_645 2.398(8) yes
Ag1b O13a . 3_745 2.738(8) yes
Ag2b O1b . 2_545 2.301(8) yes
Ag2b O5a . . 2.576(8) yes
Ag2b O6a . 2_645 2.930(8) yes
Ag2b O7b . . 2.983(8) yes
Ag2b O10a . 3_655 2.427(8) yes
Ag2b O13b . . 2.839(7) yes
Ag2b O14b . . 2.639(7) yes
Ag2a O1a . 2_645 2.375(8) yes
Ag2a O3b . 2_545 2.795(7) yes
Ag2a O4b . 2_545 2.980(7) yes
Ag2a O5b . . 2.502(8) yes
Ag2a O6b . 2_545 2.666(8) yes
Ag2a O10b . 2_655 2.324(8) yes
Ag2a O13a . 2_655 2.992(8) yes
Ag3b O1b . . 2.382(8) yes
Ag3b O2b . 2_545 2.852(8) yes
Ag3b O3a . 2_545 2.474(8) yes
Ag3b O4a . 1_455 2.706(8) yes
Ag3b O6b . 2_545 2.481(8) yes
Ag3b O7a . 1_455 2.932(8) yes
Ag3a O2b . 2_645 2.516(8) yes
Ag3a O4b . 1_655 2.777(8) yes
Ag3a O5b . 2_645 2.714(8) yes
Ag3a O6a . 2_645 2.518(8) yes
Ag3a O7b . 1_655 2.467(8) yes
Ag3a O8b . . 2.742(7) yes
Ag4a O1a . . 2.263(7) yes
Ag4a O2a . 2_645 2.936(8) yes
Ag4a O5a . . 2.922(8) yes
Ag4a O6a . 2_645 2.523(8) yes
Ag4a O10a . 3_655 2.281(7) yes
Ag4a O14a . 1_565 2.924(8) yes
Ag4b O1b . 4_555 2.267(11) yes
Ag4b O5b . 4_555 2.979(11) yes
Ag4b O6b . 3_566 2.657(12) yes
Ag4b O10b . 3_656 2.300(11) yes
Ag4b O14b . 3_556 2.842(11) yes
Fe1 O2a . 2_645 1.981(8) yes
Fe1 O2b . . 2.054(8) yes
Fe1 O3a . . 2.073(8) yes
Fe1 O3b . 2_545 1.975(8) yes
Fe1 O5b . . 1.992(7) yes
Fe1 O5a . . 2.000(7) yes
Fe2a O7a . 2_645 1.987(7) yes
Fe2a O8a . 3_645 1.992(8) yes
Fe2a O9a . . 2.012(8) yes
Fe2a O12b . 3_645 2.026(7) yes
Fe2a O13b . . 2.030(8) yes
Fe2a O14a . . 2.040(8) yes
Fe2b O7b . 1_655 1.982(7) yes
Fe2b O8b . . 2.006(8) yes
Fe2b O9b . 3_755 2.020(8) yes
Fe2b O12a . 3_655 2.001(7) yes
Fe2b O13a . 1_565 2.022(8) yes
Fe2b O14b . 1_655 2.029(8) yes
As1a O1a . . 1.660(8) yes
As1a O2a . . 1.675(8) yes
As1a O3a . . 1.694(7) yes
As1a O4a . . 1.767(8) yes
As1b O1b . . 1.648(8) yes
As1b O2b . . 1.696(8) yes
As1b O3b . . 1.678(8) yes
As1b O4b . . 1.776(7) yes
As2a O4a . . 1.757(8) yes
As2a O5b . . 1.697(7) yes
As2a O6a . . 1.652(8) yes
As2a O7a . . 1.659(8) yes
As2b O4b . . 1.759(7) yes
As2b O5a . . 1.680(7) yes
As2b O6b . . 1.653(8) yes
As2b O7b . . 1.683(8) yes
As3a O8b . . 1.670(8) yes
As3a O9a . . 1.675(7) yes
As3a O10b . . 1.642(7) yes
As3a O11a . 3_655 1.762(8) yes
As3b O8a . . 1.671(8) yes
As3b O9b . . 1.677(7) yes
As3b O10a . . 1.667(7) yes
As3b O11b . . 1.759(7) yes
As4a O11a . . 1.737(8) yes
As4a O12a . . 1.676(8) yes
As4a O13b . . 1.665(7) yes
As4a O14b . . 1.676(8) yes
As4b O11b . . 1.744(7) yes
As4b O12b . . 1.671(7) yes
As4b O13a . . 1.666(7) yes
As4b O14a . . 1.665(8) yes
O1a O2a . . 2.823(11) yes
O1a O3a . . 2.795(11) yes
O1a O4a . . 2.764(11) yes
O1b O2b . . 2.825(11) yes
O1b O3b . . 2.815(11) yes
O1b O4a . 1_455 2.927(11) yes
O1b O4b . . 2.757(11) yes
O2a O3a . . 2.792(10) yes
O2a O3a . 2_655 2.856(11) yes
O2a O3b . 1_655 2.933(11) yes
O2a O4a . . 2.703(11) yes
O2a O4a . 2_655 2.913(10) yes
O2a O5b . 2_655 2.855(10) yes
O2a O5a . 2_655 2.768(10) yes
O2b O3a . . 2.697(11) yes
O2b O3b . . 2.783(11) yes
O2b O3b . 2_545 2.926(11) yes
O2b O4b . . 2.700(10) yes
O2b O5b . . 2.841(10) yes
O2b O5a . . 2.880(11) yes
O3a O4a . . 2.726(10) yes
O3a O5b . . 2.873(11) yes
O3a O5a . . 2.840(11) yes
O3b O4b . . 2.720(11) yes
O3b O4b . 2_555 2.977(10) yes
O3b O5b . 2_555 2.813(10) yes
O3b O5a . 2_555 2.844(11) yes
O4a O5b . . 2.806(10) yes
O4a O6a . . 2.765(11) yes
O4a O7a . . 2.599(11) yes
O4b O5a . . 2.808(11) yes
O4b O6b . . 2.766(11) yes
O4b O7b . . 2.592(10) yes
O5b O6a . . 2.731(11) yes
O5b O7a . . 2.752(10) yes
O5a O6b . . 2.750(11) yes
O5a O7b . . 2.735(10) yes
O6a O7a . . 2.873(11) yes
O6a O10a . 4_555 2.969(11) yes
O6b O7b . . 2.893(11) yes
O7a O8a . 4_545 2.792(10) yes
O7a O9a . 2_655 2.913(11) yes
O7a O13b . 2_655 2.775(10) yes
O7a O14a . 2_655 2.806(11) yes
O7b O8b . 1_455 2.771(10) yes
O7b O9b . 3_655 2.911(11) yes
O7b O13a . 1_465 2.772(11) yes
O7b O14b . . 2.743(11) yes
O8b O9a . . 2.735(10) yes
O8b O10b . . 2.814(11) yes
O8b O11a . 3_655 2.732(10) yes
O8b O12a . 3_655 2.896(11) yes
O8b O13a . 1_565 2.809(11) yes
O8b O14b . 1_655 2.875(10) yes
O8a O9b . . 2.727(10) yes
O8a O10a . . 2.807(11) yes
O8a O11b . . 2.754(10) yes
O8a O12b . . 2.874(10) yes
O8a O13b . 3_645 2.813(11) yes
O8a O14a . 3_645 2.875(10) yes
O9a O10b . . 2.761(10) yes
O9a O11a . 3_655 2.718(11) yes
O9a O12b . 3_645 2.758(10) yes
O9a O13b . . 2.709(10) yes
O9b O10a . . 2.792(10) yes
O9b O11b . . 2.744(10) yes
O9b O12a . 1_655 2.748(10) yes
O9b O13a . 3_745 2.705(10) yes
O10b O11a . 3_655 2.741(10) yes
O10a O11b . . 2.749(10) yes
O11a O11b . 3_655 2.681(11) yes
O11a O12a . . 2.783(11) yes
O11a O13b . . 2.746(10) yes
O11a O14b . . 2.684(11) yes
O11b O12b . . 2.754(10) yes
O11b O13a . . 2.753(10) yes
O11b O14a . . 2.688(11) yes
O12a O13b . . 2.791(10) yes
O12a O13a . 3_645 2.932(11) yes
O12a O14b . . 2.793(11) yes
O12a O14b . 3_555 2.911(10) yes
O12b O13b . 3_645 2.941(10) yes
O12b O13a . . 2.803(10) yes
O12b O14a . . 2.772(11) yes
O12b O14a . 3_645 2.908(10) yes
O13b O14b . . 2.733(10) yes
O13a O14a . . 2.736(11) yes
